data_4317228
loop_
_publ_author_name
'Chalermkiat Songkram'
'Kiminori Ohta'
'Kentaro Yamaguchi'
'Fabio Pichierri'
'Yasuyuki Endo'

_publ_section_title
;
 Conformational Control of Benzyl-o-carboranylbenzene Derivatives and
 Molecular Encapsulation of Acetone in the Dynamically Formed Space of
 1,3,5-Tris(2-benzyl-o-carboran-1-yl)benzene
;
_journal_name_full 'Inorganic Chemistry'
_journal_page_first 11174
_journal_page_last 11183
_journal_paper_doi 10.1021/ic101862n
_journal_volume 49
_journal_year 2010
_chemical_formula_moiety 'C24 H38 B20 '
_chemical_formula_sum 'C24 H38 B20'
_chemical_formula_weight 542.76
_space_group_IT_number 14
_symmetry_cell_setting monoclinic
_symmetry_Int_Tables_number 14
_symmetry_space_group_name_Hall '-P 2ybc'
_symmetry_space_group_name_H-M 'P 1 21/c 1'
_cell_angle_alpha 90
_cell_angle_beta 90.62(3)
_cell_angle_gamma 90
_cell_formula_units_Z 4
_cell_length_a 12.68(2)
_cell_length_b 7.66(1)
_cell_length_c 33.06(3)
_cell_measurement_temperature 293.2
_cell_measurement_theta_max 20.9
_cell_volume 3211(7)
_computing_cell_refinement PROCESS
_computing_data_collection PROCESS
_computing_data_reduction 'teXsan Ver. 2.0'
_computing_publication_material 'teXsan Ver. 2.0'
_computing_structure_refinement 'teXsan Ver. 2.0'
_computing_structure_solution SIR92
_diffrn_detector_area_resol_mean 10.00
_diffrn_measured_fraction_theta_full 0.8537
_diffrn_measured_fraction_theta_max 0.8537
_diffrn_measurement_device_type 'Rigaku RAXIS-II Imaging Plate'
_diffrn_measurement_method \w
_diffrn_radiation_type 'Mo K\a'
_diffrn_radiation_wavelength 0.7107
_diffrn_reflns_limit_h_max 0
_diffrn_reflns_limit_h_min -12
_diffrn_reflns_limit_k_max 7
_diffrn_reflns_limit_k_min 0
_diffrn_reflns_limit_l_max 32
_diffrn_reflns_limit_l_min -31
_diffrn_reflns_number 2962
_diffrn_reflns_theta_full 20.83
_diffrn_reflns_theta_max 20.83
_exptl_absorpt_coefficient_mu 0.054
_exptl_absorpt_correction_type empirical
_exptl_crystal_colour clear
_exptl_crystal_density_diffrn 1.124
_exptl_crystal_density_method 'not measured'
_exptl_crystal_description prisms
_exptl_crystal_F_000 1128.00
_exptl_crystal_size_max 0.400
_exptl_crystal_size_mid 0.300
_exptl_crystal_size_min 0.200
_refine_diff_density_max 0.18
_refine_diff_density_min -0.22
_refine_ls_extinction_coef 0.105(5)
_refine_ls_extinction_method 'Zachariasen(1967) type 2 Gaussian isotropic'
_refine_ls_goodness_of_fit_ref 2.823
_refine_ls_hydrogen_treatment noref
_refine_ls_number_parameters 398
_refine_ls_number_reflns 2516
_refine_ls_R_factor_gt 0.0649
_refine_ls_shift/su_max 0.0516
_refine_ls_structure_factor_coef F
_refine_ls_weighting_details 'w = 1/[\s^2^(Fo) + 0.00024|Fo|^2^]'
_refine_ls_weighting_scheme calc
_refine_ls_wR_factor_ref 0.0692
_reflns_number_gt 2736
_reflns_number_total 2879
_reflns_threshold_expression F^2^>2.0\s(F^2^)
_cod_data_source_file ic101862n_si_001.cif
_cod_data_source_block C2
_cod_original_cell_volume 3208(7)
_cod_original_sg_symbol_H-M 'P 21/c '
_cod_original_formula_sum 'C24 H38 B20 '
_cod_database_code 4317228

loop_
_symmetry_equiv_pos_as_xyz
x,y,z
-x,1/2+y,1/2-z
-x,-y,-z
x,1/2-y,1/2+z

loop_
_atom_site_label
_atom_site_type_symbol
_atom_site_fract_x
_atom_site_fract_y
_atom_site_fract_z
_atom_site_U_iso_or_equiv
_atom_site_adp_type
_atom_site_occupancy
_atom_site_symmetry_multiplicity
_atom_site_calc_flag
_atom_site_refinement_flags
_atom_site_disorder_assembly
_atom_site_disorder_group
C(1) C -0.3720(3) 0.4719(4) 0.31120(8) 0.064(1) Uani 1.00 1 d . . .
C(2) C -0.4588(3) 0.4149(6) 0.2906(1) 0.107(2) Uani 1.00 1 d . . .
C(3) C -0.4669(5) 0.4227(9) 0.2492(2) 0.154(3) Uani 1.00 1 d . . .
C(4) C -0.3853(7) 0.4879(8) 0.2281(1) 0.162(3) Uani 1.00 1 d . . .
C(5) C -0.3000(5) 0.5456(7) 0.2476(1) 0.133(2) Uani 1.00 1 d . . .
C(6) C -0.2903(3) 0.5380(6) 0.28954(10) 0.094(1) Uani 1.00 1 d . . .
C(7) C -0.3656(3) 0.4500(4) 0.35625(8) 0.067(1) Uani 1.00 1 d . . .
C(8) C -0.3883(2) 0.6139(4) 0.38145(7) 0.0517(9) Uani 1.00 1 d . . .
C(9) C -0.3305(2) 0.6222(4) 0.42829(7) 0.0467(8) Uani 1.00 1 d . . .
C(10) C -0.2597(2) 0.4754(4) 0.44235(7) 0.0461(9) Uani 1.00 1 d . . .
C(11) C -0.1584(2) 0.4550(4) 0.42684(7) 0.0483(9) Uani 1.00 1 d . . .
C(12) C -0.0899(2) 0.3258(4) 0.44070(7) 0.0470(9) Uani 1.00 1 d . . .
C(13) C -0.1233(2) 0.2182(4) 0.47217(7) 0.0546(9) Uani 1.00 1 d . . .
C(14) C -0.2225(2) 0.2380(4) 0.48797(8) 0.0560(10) Uani 1.00 1 d . . .
C(15) C -0.2911(2) 0.3636(4) 0.47296(7) 0.0529(9) Uani 1.00 1 d . . .
C(16) C 0.0189(2) 0.3122(4) 0.42360(7) 0.0497(9) Uani 1.00 1 d . . .
C(17) C 0.0450(2) 0.1578(4) 0.38713(7) 0.0523(9) Uani 1.00 1 d . . .
C(18) C -0.0434(3) 0.0285(4) 0.37622(8) 0.066(1) Uani 1.00 1 d . . .
C(19) C -0.0710(3) 0.0102(4) 0.33228(8) 0.062(1) Uani 1.00 1 d . . .
C(20) C -0.1529(3) 0.1024(5) 0.31576(9) 0.076(1) Uani 1.00 1 d . . .
C(21) C -0.1839(3) 0.0842(6) 0.2756(1) 0.099(2) Uani 1.00 1 d . . .
C(22) C -0.1321(5) -0.0270(7) 0.2518(1) 0.113(2) Uani 1.00 1 d . . .
C(23) C -0.0487(4) -0.1203(7) 0.2669(1) 0.119(2) Uani 1.00 1 d . . .
C(24) C -0.0178(3) -0.1047(5) 0.3073(1) 0.098(2) Uani 1.00 1 d . . .
B(1) B -0.4878(3) 0.9315(5) 0.3956(1) 0.065(1) Uani 1.00 1 d . . .
B(2) B -0.5106(3) 0.7098(5) 0.3831(1) 0.065(1) Uani 1.00 1 d . . .
B(3) B -0.4025(3) 0.8211(5) 0.36252(9) 0.063(1) Uani 1.00 1 d . . .
B(4) B -0.3490(3) 0.9626(5) 0.4002(1) 0.061(1) Uani 1.00 1 d . . .
B(5) B -0.4275(3) 0.9397(5) 0.4438(1) 0.063(1) Uani 1.00 1 d . . .
B(6) B -0.5266(3) 0.7817(5) 0.4334(1) 0.064(1) Uani 1.00 1 d . . .
B(7) B -0.3027(3) 0.8342(5) 0.44144(10) 0.055(1) Uani 1.00 1 d . . .
B(8) B -0.4132(3) 0.7233(5) 0.46173(9) 0.056(1) Uani 1.00 1 d . . .
B(9) B -0.4641(3) 0.5803(5) 0.42418(9) 0.057(1) Uani 1.00 1 d . . .
B(10) B -0.2891(3) 0.7610(5) 0.39037(9) 0.053(1) Uani 1.00 1 d . . .
B(11) B 0.2236(3) 0.4358(6) 0.4191(1) 0.067(1) Uani 1.00 1 d . . .
B(12) B 0.1639(3) 0.4545(5) 0.37061(10) 0.064(1) Uani 1.00 1 d . . .
B(13) B 0.2500(3) 0.2779(5) 0.3817(1) 0.067(1) Uani 1.00 1 d . . .
B(14) B 0.2282(3) 0.2100(6) 0.4328(1) 0.068(1) Uani 1.00 1 d . . .
B(15) B 0.1294(3) 0.3463(5) 0.45273(9) 0.061(1) Uani 1.00 1 d . . .
B(16) B 0.0897(3) 0.4968(5) 0.41417(10) 0.060(1) Uani 1.00 1 d . . .
B(17) B 0.0337(3) 0.3744(5) 0.37308(9) 0.055(1) Uani 1.00 1 d . . .
B(18) B 0.1337(3) 0.2408(5) 0.35340(9) 0.061(1) Uani 1.00 1 d . . .
B(19) B 0.1737(3) 0.0907(5) 0.39176(10) 0.063(1) Uani 1.00 1 d . . .
B(20) B 0.0966(3) 0.1357(5) 0.43510(9) 0.057(1) Uani 1.00 1 d . . .
H(1) H -0.5071 0.3830 0.3024 0.0785 Uiso 1.00 1 calc . . .
H(2) H -0.5463 0.3918 0.2371 0.1891 Uiso 1.00 1 calc . . .
H(3) H -0.3977 0.4994 0.2022 0.0785 Uiso 1.00 1 calc . . .
H(4) H -0.2409 0.5905 0.2371 0.0785 Uiso 1.00 1 calc . . .
H(5) H -0.2273 0.5664 0.3054 0.0785 Uiso 1.00 1 calc . . .
H(6) H -0.4147 0.3667 0.3642 0.0835 Uiso 1.00 1 calc . . .
H(7) H -0.2880 0.4067 0.3647 0.0835 Uiso 1.00 1 calc . . .
H(8) H -0.5384 1.0319 0.3832 0.0785 Uiso 1.00 1 calc . . .
H(9) H -0.5707 0.6579 0.3637 0.0785 Uiso 1.00 1 calc . . .
H(10) H -0.3910 0.8308 0.3318 0.0785 Uiso 1.00 1 calc . . .
H(11) H -0.3123 1.0845 0.3934 0.0785 Uiso 1.00 1 calc . . .
H(12) H -0.4393 1.0515 0.4655 0.0785 Uiso 1.00 1 calc . . .
H(13) H -0.6022 0.7865 0.4485 0.0785 Uiso 1.00 1 calc . . .
H(14) H -0.2259 0.8514 0.4590 0.0785 Uiso 1.00 1 calc . . .
H(15) H -0.4073 0.6786 0.4951 0.0785 Uiso 1.00 1 calc . . .
H(16) H -0.4886 0.4449 0.4307 0.0785 Uiso 1.00 1 calc . . .
H(17) H -0.2144 0.7265 0.3776 0.0785 Uiso 1.00 1 calc . . .
H(18) H -0.3612 0.3750 0.4842 0.0785 Uiso 1.00 1 calc . . .
H(19) H -0.2474 0.1564 0.5105 0.0785 Uiso 1.00 1 calc . . .
H(20) H -0.0717 0.1299 0.4824 0.0785 Uiso 1.00 1 calc . . .
H(21) H -0.1350 0.5330 0.4061 0.0785 Uiso 1.00 1 calc . . .
H(22) H 0.2795 0.5354 0.4315 0.0785 Uiso 1.00 1 calc . . .
H(23) H 0.1859 0.5605 0.3481 0.0785 Uiso 1.00 1 calc . . .
H(24) H 0.3261 0.2622 0.3698 0.0785 Uiso 1.00 1 calc . . .
H(25) H 0.2916 0.1543 0.4519 0.0785 Uiso 1.00 1 calc . . .
H(26) H 0.1138 0.3836 0.4854 0.0785 Uiso 1.00 1 calc . . .
H(27) H 0.0532 0.6208 0.4236 0.0785 Uiso 1.00 1 calc . . .
H(28) H -0.0417 0.4115 0.3568 0.0785 Uiso 1.00 1 calc . . .
H(29) H 0.1258 0.2003 0.3217 0.0785 Uiso 1.00 1 calc . . .
H(30) H 0.1861 -0.0503 0.3843 0.0785 Uiso 1.00 1 calc . . .
H(31) H 0.0682 0.0336 0.4535 0.0785 Uiso 1.00 1 calc . . .
H(32) H -0.0151 -0.0876 0.3882 0.0811 Uiso 1.00 1 calc . . .
H(33) H -0.1106 0.0592 0.3912 0.0811 Uiso 1.00 1 calc . . .
H(34) H -0.1931 0.1879 0.3333 0.0785 Uiso 1.00 1 calc . . .
H(35) H -0.2502 0.1460 0.2664 0.1203 Uiso 1.00 1 calc . . .
H(36) H -0.1442 -0.0374 0.2212 0.0785 Uiso 1.00 1 calc . . .
H(37) H -0.0169 -0.1849 0.2512 0.0785 Uiso 1.00 1 calc . . .
H(38) H 0.0275 -0.1684 0.3203 0.1177 Uiso 1.00 1 calc . . .

loop_
_atom_site_aniso_label
_atom_site_aniso_U_11
_atom_site_aniso_U_22
_atom_site_aniso_U_33
_atom_site_aniso_U_12
_atom_site_aniso_U_13
_atom_site_aniso_U_23
C(1) 0.079(2) 0.060(2) 0.053(2) 0.000(2) -0.003(2) -0.005(2)
C(2) 0.118(4) 0.132(4) 0.071(2) -0.025(3) -0.017(2) -0.011(2)
C(3) 0.207(7) 0.172(6) 0.081(3) -0.020(5) -0.055(3) -0.008(3)
C(4) 0.31(1) 0.125(5) 0.050(3) 0.009(6) -0.025(4) 0.000(3)
C(5) 0.206(6) 0.104(4) 0.090(4) -0.015(4) 0.055(3) 0.000(3)
C(6) 0.109(3) 0.106(3) 0.066(2) -0.012(3) 0.016(2) -0.010(2)
C(7) 0.086(3) 0.058(2) 0.057(2) 0.007(2) -0.002(2) -0.007(2)
C(8) 0.051(2) 0.058(2) 0.046(1) 0.007(2) -0.002(1) 0.001(1)
C(9) 0.045(2) 0.047(2) 0.049(1) -0.003(2) 0.004(1) 0.001(1)
C(10) 0.045(2) 0.048(2) 0.045(1) -0.002(2) 0.001(1) 0.005(1)
C(11) 0.053(2) 0.049(2) 0.044(1) -0.003(2) 0.001(1) 0.006(1)
C(12) 0.048(2) 0.047(2) 0.045(1) 0.002(2) -0.004(1) 0.005(1)
C(13) 0.060(2) 0.057(2) 0.048(1) 0.010(2) 0.004(1) 0.008(1)
C(14) 0.062(2) 0.053(2) 0.053(2) 0.003(2) 0.009(2) 0.009(1)
C(15) 0.055(2) 0.055(2) 0.050(2) -0.003(2) 0.009(1) 0.003(1)
C(16) 0.048(2) 0.051(2) 0.050(1) 0.005(2) 0.000(1) 0.004(1)
C(17) 0.051(2) 0.051(2) 0.055(2) 0.003(2) -0.001(1) -0.001(1)
C(18) 0.068(2) 0.064(2) 0.065(2) -0.012(2) -0.001(2) 0.000(2)
C(19) 0.067(2) 0.058(2) 0.061(2) -0.007(2) 0.002(2) -0.014(2)
C(20) 0.076(3) 0.086(3) 0.067(2) 0.005(2) -0.011(2) -0.017(2)
C(21) 0.112(4) 0.100(3) 0.085(3) -0.001(3) -0.022(2) -0.017(2)
C(22) 0.149(5) 0.119(4) 0.072(3) -0.001(4) -0.016(3) -0.021(3)
C(23) 0.138(4) 0.133(4) 0.086(3) 0.009(3) 0.015(3) -0.065(3)
C(24) 0.106(3) 0.090(3) 0.098(3) 0.015(3) -0.003(2) -0.029(2)
B(1) 0.058(3) 0.064(3) 0.073(2) 0.013(2) -0.003(2) 0.007(2)
B(2) 0.050(2) 0.064(3) 0.080(2) 0.003(2) -0.013(2) -0.001(2)
B(3) 0.066(3) 0.065(3) 0.057(2) 0.014(2) -0.003(2) 0.009(2)
B(4) 0.055(2) 0.050(2) 0.077(2) 0.007(2) 0.003(2) 0.003(2)
B(5) 0.057(3) 0.054(3) 0.077(2) 0.001(2) 0.008(2) -0.005(2)
B(6) 0.052(2) 0.063(3) 0.075(2) 0.008(2) 0.013(2) 0.002(2)
B(7) 0.050(2) 0.049(2) 0.065(2) 0.000(2) 0.004(2) -0.003(2)
B(8) 0.056(2) 0.060(3) 0.053(2) 0.002(2) 0.010(2) -0.005(2)
B(9) 0.051(2) 0.061(3) 0.059(2) -0.003(2) 0.003(2) 0.003(2)
B(10) 0.050(2) 0.053(2) 0.057(2) 0.002(2) 0.006(2) 0.012(2)
B(11) 0.049(2) 0.078(3) 0.075(2) -0.005(2) -0.003(2) -0.006(2)
B(12) 0.054(2) 0.066(3) 0.071(2) -0.002(2) 0.005(2) 0.006(2)
B(13) 0.050(2) 0.075(3) 0.075(2) 0.009(2) 0.009(2) 0.004(2)
B(14) 0.050(2) 0.082(3) 0.071(2) 0.009(2) -0.011(2) 0.005(2)
B(15) 0.055(2) 0.064(3) 0.063(2) 0.004(2) -0.008(2) -0.004(2)
B(16) 0.050(2) 0.055(3) 0.075(2) -0.005(2) 0.001(2) 0.001(2)
B(17) 0.051(2) 0.064(3) 0.049(2) 0.003(2) 0.000(2) 0.010(2)
B(18) 0.062(3) 0.066(3) 0.054(2) 0.004(2) 0.005(2) 0.005(2)
B(19) 0.054(2) 0.066(3) 0.070(2) 0.008(2) -0.001(2) 0.005(2)
B(20) 0.060(2) 0.064(3) 0.048(2) 0.011(2) 0.000(2) 0.009(2)

loop_
_atom_type_symbol
_atom_type_description
_atom_type_scat_dispersion_real
_atom_type_scat_dispersion_imag
_atom_type_scat_source
C C 0.003 0.002
;International Tables for Crystallography
(1992, Vol. C, Tables 4.2.6.8 and 6.1.1.1)
;
B B 0.001 0.001
;International Tables for Crystallography
(1992, Vol. C, Tables 4.2.6.8 and 6.1.1.1)
;
H H 0.000 0.000
;International Tables for Crystallography
(1992, Vol. C, Table 6.1.1.2)
;

loop_
_geom_angle_atom_site_label_1
_geom_angle_atom_site_label_2
_geom_angle_atom_site_label_3
_geom_angle
_geom_angle_site_symmetry_1
_geom_angle_site_symmetry_2
_geom_angle_site_symmetry_3
_geom_angle_publ_flag
C(2) C(1) C(6) 118.0(3) . . . yes
C(2) C(1) C(7) 119.8(3) . . . yes
C(6) C(1) C(7) 122.0(3) . . . yes
C(1) C(2) C(3) 122.6(4) . . . yes
C(2) C(3) C(4) 118.8(6) . . . yes
C(3) C(4) C(5) 119.7(5) . . . yes
C(4) C(5) C(6) 122.2(5) . . . yes
C(1) C(6) C(5) 118.7(4) . . . yes
C(1) C(7) C(8) 116.0(3) . . . yes
C(7) C(8) C(9) 116.2(2) . . . yes
C(7) C(8) B(2) 122.8(2) . . . yes
C(7) C(8) B(3) 125.3(2) . . . yes
C(7) C(8) B(9) 115.4(2) . . . yes
C(7) C(8) B(10) 119.3(2) . . . yes
C(9) C(8) B(2) 109.5(2) . . . yes
C(9) C(8) B(3) 109.8(2) . . . yes
C(9) C(8) B(9) 60.2(2) . . . yes
C(9) C(8) B(10) 60.8(2) . . . yes
B(2) C(8) B(3) 61.6(2) . . . yes
B(2) C(8) B(9) 61.9(2) . . . yes
B(2) C(8) B(10) 112.0(2) . . . yes
B(3) C(8) B(9) 112.2(2) . . . yes
B(3) C(8) B(10) 61.8(2) . . . yes
B(9) C(8) B(10) 111.7(2) . . . yes
C(8) C(9) C(10) 120.0(2) . . . yes
C(8) C(9) B(7) 110.5(2) . . . yes
C(8) C(9) B(8) 110.0(2) . . . yes
C(8) C(9) B(9) 60.7(2) . . . yes
C(8) C(9) B(10) 59.7(2) . . . yes
C(10) C(9) B(7) 120.5(2) . . . yes
C(10) C(9) B(8) 120.2(2) . . . yes
C(10) C(9) B(9) 117.7(2) . . . yes
C(10) C(9) B(10) 119.8(2) . . . yes
B(7) C(9) B(8) 62.3(2) . . . yes
B(7) C(9) B(9) 113.2(2) . . . yes
B(7) C(9) B(10) 62.6(2) . . . yes
B(8) C(9) B(9) 61.9(2) . . . yes
B(8) C(9) B(10) 112.4(2) . . . yes
B(9) C(9) B(10) 111.2(2) . . . yes
C(9) C(10) C(11) 121.1(2) . . . yes
C(9) C(10) C(15) 120.7(2) . . . yes
C(11) C(10) C(15) 118.1(3) . . . yes
C(10) C(11) C(12) 122.1(2) . . . yes
C(11) C(12) C(13) 118.2(3) . . . yes
C(11) C(12) C(16) 119.9(2) . . . yes
C(13) C(12) C(16) 121.8(2) . . . yes
C(12) C(13) C(14) 120.2(3) . . . yes
C(13) C(14) C(15) 120.9(3) . . . yes
C(10) C(15) C(14) 120.4(3) . . . yes
C(12) C(16) C(17) 119.7(2) . . . yes
C(12) C(16) B(15) 121.8(2) . . . yes
C(12) C(16) B(16) 120.0(2) . . . yes
C(12) C(16) B(17) 116.7(2) . . . yes
C(12) C(16) B(20) 120.0(2) . . . yes
C(17) C(16) B(15) 109.7(2) . . . yes
C(17) C(16) B(16) 109.6(2) . . . yes
C(17) C(16) B(17) 59.7(2) . . . yes
C(17) C(16) B(20) 60.0(2) . . . yes
B(15) C(16) B(16) 63.1(2) . . . yes
B(15) C(16) B(17) 113.6(2) . . . yes
B(15) C(16) B(20) 62.0(2) . . . yes
B(16) C(16) B(17) 62.5(2) . . . yes
B(16) C(16) B(20) 113.1(2) . . . yes
B(17) C(16) B(20) 111.1(2) . . . yes
C(16) C(17) C(18) 117.5(2) . . . yes
C(16) C(17) B(17) 60.9(2) . . . yes
C(16) C(17) B(18) 109.4(2) . . . yes
C(16) C(17) B(19) 109.4(2) . . . yes
C(16) C(17) B(20) 59.7(2) . . . yes
C(18) C(17) B(17) 119.8(2) . . . yes
C(18) C(17) B(18) 124.6(2) . . . yes
C(18) C(17) B(19) 121.2(3) . . . yes
C(18) C(17) B(20) 115.0(2) . . . yes
B(17) C(17) B(18) 61.5(2) . . . yes
B(17) C(17) B(19) 112.8(2) . . . yes
B(17) C(17) B(20) 111.9(2) . . . yes
B(18) C(17) B(19) 62.6(2) . . . yes
B(18) C(17) B(20) 113.0(2) . . . yes
B(19) C(17) B(20) 62.4(2) . . . yes
C(17) C(18) C(19) 116.8(2) . . . yes
C(18) C(19) C(20) 120.6(3) . . . yes
C(18) C(19) C(24) 121.8(3) . . . yes
C(20) C(19) C(24) 117.6(3) . . . yes
C(19) C(20) C(21) 122.5(3) . . . yes
C(20) C(21) C(22) 119.4(4) . . . yes
C(21) C(22) C(23) 120.1(4) . . . yes
C(22) C(23) C(24) 120.9(4) . . . yes
C(19) C(24) C(23) 119.5(4) . . . yes
B(2) B(1) B(3) 59.7(2) . . . yes
B(2) B(1) B(4) 107.9(3) . . . yes
B(2) B(1) B(5) 108.3(3) . . . yes
B(2) B(1) B(6) 59.8(2) . . . yes
B(3) B(1) B(4) 60.3(2) . . . yes
B(3) B(1) B(5) 108.4(3) . . . yes
B(3) B(1) B(6) 107.8(3) . . . yes
B(4) B(1) B(5) 60.0(2) . . . yes
B(4) B(1) B(6) 108.0(3) . . . yes
B(5) B(1) B(6) 60.3(2) . . . yes
C(8) B(2) B(1) 105.8(3) . . . yes
C(8) B(2) B(3) 59.1(2) . . . yes
C(8) B(2) B(6) 106.1(2) . . . yes
C(8) B(2) B(9) 59.6(2) . . . yes
B(1) B(2) B(3) 59.9(2) . . . yes
B(1) B(2) B(6) 60.1(2) . . . yes
B(1) B(2) B(9) 107.8(2) . . . yes
B(3) B(2) B(6) 108.2(3) . . . yes
B(3) B(2) B(9) 108.3(3) . . . yes
B(6) B(2) B(9) 59.7(2) . . . yes
C(8) B(3) B(1) 106.3(2) . . . yes
C(8) B(3) B(2) 59.2(2) . . . yes
C(8) B(3) B(4) 105.7(2) . . . yes
C(8) B(3) B(10) 59.0(2) . . . yes
B(1) B(3) B(2) 60.4(2) . . . yes
B(1) B(3) B(4) 60.3(2) . . . yes
B(1) B(3) B(10) 107.7(2) . . . yes
B(2) B(3) B(4) 108.5(2) . . . yes
B(2) B(3) B(10) 107.8(3) . . . yes
B(4) B(3) B(10) 59.4(2) . . . yes
B(1) B(4) B(3) 59.3(2) . . . yes
B(1) B(4) B(5) 59.5(2) . . . yes
B(1) B(4) B(7) 108.0(2) . . . yes
B(1) B(4) B(10) 107.2(3) . . . yes
B(3) B(4) B(5) 107.2(3) . . . yes
B(3) B(4) B(7) 108.7(3) . . . yes
B(3) B(4) B(10) 59.8(2) . . . yes
B(5) B(4) B(7) 60.2(2) . . . yes
B(5) B(4) B(10) 108.2(3) . . . yes
B(7) B(4) B(10) 60.9(2) . . . yes
B(1) B(5) B(4) 60.5(2) . . . yes
B(1) B(5) B(6) 60.1(2) . . . yes
B(1) B(5) B(7) 108.7(2) . . . yes
B(1) B(5) B(8) 108.2(3) . . . yes
B(4) B(5) B(6) 108.2(2) . . . yes
B(4) B(5) B(7) 60.1(2) . . . yes
B(4) B(5) B(8) 108.0(3) . . . yes
B(6) B(5) B(7) 108.0(3) . . . yes
B(6) B(5) B(8) 59.7(2) . . . yes
B(7) B(5) B(8) 60.1(2) . . . yes
B(1) B(6) B(2) 60.1(2) . . . yes
B(1) B(6) B(5) 59.6(2) . . . yes
B(1) B(6) B(8) 107.9(3) . . . yes
B(1) B(6) B(9) 108.4(2) . . . yes
B(2) B(6) B(5) 107.8(3) . . . yes
B(2) B(6) B(8) 108.6(3) . . . yes
B(2) B(6) B(9) 60.5(2) . . . yes
B(5) B(6) B(8) 59.9(2) . . . yes
B(5) B(6) B(9) 108.1(3) . . . yes
B(8) B(6) B(9) 60.3(2) . . . yes
C(9) B(7) B(4) 105.3(2) . . . yes
C(9) B(7) B(5) 105.1(2) . . . yes
C(9) B(7) B(8) 58.9(2) . . . yes
C(9) B(7) B(10) 59.1(2) . . . yes
B(4) B(7) B(5) 59.7(2) . . . yes
B(4) B(7) B(8) 107.4(3) . . . yes
B(4) B(7) B(10) 58.9(2) . . . yes
B(5) B(7) B(8) 59.7(2) . . . yes
B(5) B(7) B(10) 106.2(2) . . . yes
B(8) B(7) B(10) 106.9(2) . . . yes
C(9) B(8) B(5) 105.6(2) . . . yes
C(9) B(8) B(6) 105.8(2) . . . yes
C(9) B(8) B(7) 58.8(2) . . . yes
C(9) B(8) B(9) 59.3(2) . . . yes
B(5) B(8) B(6) 60.3(2) . . . yes
B(5) B(8) B(7) 60.3(2) . . . yes
B(5) B(8) B(9) 108.0(2) . . . yes
B(6) B(8) B(7) 108.7(2) . . . yes
B(6) B(8) B(9) 59.8(2) . . . yes
B(7) B(8) B(9) 108.3(2) . . . yes
C(8) B(9) C(9) 59.1(2) . . . yes
C(8) B(9) B(2) 58.5(2) . . . yes
C(8) B(9) B(6) 105.4(2) . . . yes
C(8) B(9) B(8) 106.1(2) . . . yes
C(9) B(9) B(2) 105.9(2) . . . yes
C(9) B(9) B(6) 105.4(2) . . . yes
C(9) B(9) B(8) 58.7(2) . . . yes
B(2) B(9) B(6) 59.8(2) . . . yes
B(2) B(9) B(8) 107.8(3) . . . yes
B(6) B(9) B(8) 59.9(2) . . . yes
C(8) B(10) C(9) 59.5(2) . . . yes
C(8) B(10) B(3) 59.2(2) . . . yes
C(8) B(10) B(4) 107.0(3) . . . yes
C(8) B(10) B(7) 106.9(2) . . . yes
C(9) B(10) B(3) 106.7(2) . . . yes
C(9) B(10) B(4) 105.8(2) . . . yes
C(9) B(10) B(7) 58.3(2) . . . yes
B(3) B(10) B(4) 60.9(2) . . . yes
B(3) B(10) B(7) 109.0(2) . . . yes
B(4) B(10) B(7) 60.2(2) . . . yes
B(12) B(11) B(13) 60.2(2) . . . yes
B(12) B(11) B(14) 108.6(3) . . . yes
B(12) B(11) B(15) 108.3(3) . . . yes
B(12) B(11) B(16) 59.6(2) . . . yes
B(13) B(11) B(14) 60.6(2) . . . yes
B(13) B(11) B(15) 108.0(3) . . . yes
B(13) B(11) B(16) 107.8(3) . . . yes
B(14) B(11) B(15) 59.3(2) . . . yes
B(14) B(11) B(16) 108.0(3) . . . yes
B(15) B(11) B(16) 60.6(2) . . . yes
B(11) B(12) B(13) 59.7(2) . . . yes
B(11) B(12) B(16) 60.0(2) . . . yes
B(11) B(12) B(17) 108.7(2) . . . yes
B(11) B(12) B(18) 107.7(3) . . . yes
B(13) B(12) B(16) 107.7(2) . . . yes
B(13) B(12) B(17) 107.4(3) . . . yes
B(13) B(12) B(18) 59.5(2) . . . yes
B(16) B(12) B(17) 61.1(2) . . . yes
B(16) B(12) B(18) 108.5(3) . . . yes
B(17) B(12) B(18) 59.7(2) . . . yes
B(11) B(13) B(12) 60.1(2) . . . yes
B(11) B(13) B(14) 60.4(2) . . . yes
B(11) B(13) B(18) 108.6(3) . . . yes
B(11) B(13) B(19) 108.4(3) . . . yes
B(12) B(13) B(14) 108.4(3) . . . yes
B(12) B(13) B(18) 60.2(2) . . . yes
B(12) B(13) B(19) 108.7(3) . . . yes
B(14) B(13) B(18) 108.5(3) . . . yes
B(14) B(13) B(19) 59.7(2) . . . yes
B(18) B(13) B(19) 60.7(2) . . . yes
B(11) B(14) B(13) 59.1(2) . . . yes
B(11) B(14) B(15) 60.0(2) . . . yes
B(11) B(14) B(19) 107.1(2) . . . yes
B(11) B(14) B(20) 107.1(3) . . . yes
B(13) B(14) B(15) 107.3(3) . . . yes
B(13) B(14) B(19) 59.3(2) . . . yes
B(13) B(14) B(20) 106.8(2) . . . yes
B(15) B(14) B(19) 108.6(3) . . . yes
B(15) B(14) B(20) 59.9(2) . . . yes
B(19) B(14) B(20) 60.3(2) . . . yes
C(16) B(15) B(11) 105.0(2) . . . yes
C(16) B(15) B(14) 106.2(2) . . . yes
C(16) B(15) B(16) 58.3(2) . . . yes
C(16) B(15) B(20) 59.0(2) . . . yes
B(11) B(15) B(14) 60.6(2) . . . yes
B(11) B(15) B(16) 59.4(2) . . . yes
B(11) B(15) B(20) 107.7(2) . . . yes
B(14) B(15) B(16) 108.1(2) . . . yes
B(14) B(15) B(20) 60.1(2) . . . yes
B(16) B(15) B(20) 106.9(2) . . . yes
C(16) B(16) B(11) 105.7(3) . . . yes
C(16) B(16) B(12) 106.5(2) . . . yes
C(16) B(16) B(15) 58.6(2) . . . yes
C(16) B(16) B(17) 59.9(2) . . . yes
B(11) B(16) B(12) 60.4(2) . . . yes
B(11) B(16) B(15) 60.0(2) . . . yes
B(11) B(16) B(17) 107.7(3) . . . yes
B(12) B(16) B(15) 108.5(3) . . . yes
B(12) B(16) B(17) 59.6(2) . . . yes
B(15) B(16) B(17) 108.0(3) . . . yes
C(16) B(17) C(17) 59.4(2) . . . yes
C(16) B(17) B(12) 104.4(2) . . . yes
C(16) B(17) B(16) 57.6(2) . . . yes
C(16) B(17) B(18) 106.3(2) . . . yes
C(17) B(17) B(12) 105.8(2) . . . yes
C(17) B(17) B(16) 105.5(2) . . . yes
C(17) B(17) B(18) 58.9(2) . . . yes
B(12) B(17) B(16) 59.3(2) . . . yes
B(12) B(17) B(18) 60.4(2) . . . yes
B(16) B(17) B(18) 107.6(2) . . . yes
C(17) B(18) B(12) 105.9(2) . . . yes
C(17) B(18) B(13) 105.4(2) . . . yes
C(17) B(18) B(17) 59.6(2) . . . yes
C(17) B(18) B(19) 58.8(2) . . . yes
B(12) B(18) B(13) 60.3(2) . . . yes
B(12) B(18) B(17) 59.9(2) . . . yes
B(12) B(18) B(19) 108.0(2) . . . yes
B(13) B(18) B(17) 108.2(2) . . . yes
B(13) B(18) B(19) 59.7(2) . . . yes
B(17) B(18) B(19) 108.2(2) . . . yes
C(17) B(19) B(13) 105.3(3) . . . yes
C(17) B(19) B(14) 106.1(3) . . . yes
C(17) B(19) B(18) 58.7(2) . . . yes
C(17) B(19) B(20) 58.9(2) . . . yes
B(13) B(19) B(14) 60.9(2) . . . yes
B(13) B(19) B(18) 59.6(2) . . . yes
B(13) B(19) B(20) 107.6(3) . . . yes
B(14) B(19) B(18) 108.6(3) . . . yes
B(14) B(19) B(20) 59.7(2) . . . yes
B(18) B(19) B(20) 107.1(3) . . . yes
C(16) B(20) C(17) 60.3(2) . . . yes
C(16) B(20) B(14) 106.1(3) . . . yes
C(16) B(20) B(15) 59.0(2) . . . yes
C(16) B(20) B(19) 107.1(2) . . . yes
C(17) B(20) B(14) 106.2(2) . . . yes
C(17) B(20) B(15) 107.5(2) . . . yes
C(17) B(20) B(19) 58.8(2) . . . yes
B(14) B(20) B(15) 60.0(2) . . . yes
B(14) B(20) B(19) 59.9(2) . . . yes
B(15) B(20) B(19) 108.3(3) . . . yes

loop_
_geom_bond_atom_site_label_1
_geom_bond_atom_site_label_2
_geom_bond_distance
_geom_bond_site_symmetry_1
_geom_bond_site_symmetry_2
_geom_bond_publ_flag
C(1) C(2) 1.360(6) . . yes
C(1) C(6) 1.362(5) . . yes
C(1) C(7) 1.500(4) . . yes
C(2) C(3) 1.372(6) . . yes
C(3) C(4) 1.35(1) . . yes
C(4) C(5) 1.33(1) . . yes
C(5) C(6) 1.392(6) . . yes
C(7) C(8) 1.535(4) . . yes
C(8) C(9) 1.707(3) . . yes
C(8) B(2) 1.716(5) . . yes
C(8) B(3) 1.714(5) . . yes
C(8) B(9) 1.736(4) . . yes
C(8) B(10) 1.712(5) . . yes
C(9) C(10) 1.508(4) . . yes
C(9) B(7) 1.716(4) . . yes
C(9) B(8) 1.716(4) . . yes
C(9) B(9) 1.727(5) . . yes
C(9) B(10) 1.729(4) . . yes
C(10) C(11) 1.397(4) . . yes
C(10) C(15) 1.387(4) . . yes
C(11) C(12) 1.391(4) . . yes
C(12) C(13) 1.396(4) . . yes
C(12) C(16) 1.499(4) . . yes
C(13) C(14) 1.376(5) . . yes
C(14) C(15) 1.385(4) . . yes
C(16) C(17) 1.723(4) . . yes
C(16) B(15) 1.711(5) . . yes
C(16) B(16) 1.705(5) . . yes
C(16) B(17) 1.748(4) . . yes
C(16) B(20) 1.712(5) . . yes
C(17) C(18) 1.535(4) . . yes
C(17) B(17) 1.728(5) . . yes
C(17) B(18) 1.714(4) . . yes
C(17) B(19) 1.715(5) . . yes
C(17) B(20) 1.717(4) . . yes
C(18) C(19) 1.497(4) . . yes
C(19) C(20) 1.364(5) . . yes
C(19) C(24) 1.386(5) . . yes
C(20) C(21) 1.388(5) . . yes
C(21) C(22) 1.338(7) . . yes
C(22) C(23) 1.365(8) . . yes
C(23) C(24) 1.394(6) . . yes
B(1) B(2) 1.770(6) . . yes
B(1) B(3) 1.761(5) . . yes
B(1) B(4) 1.779(6) . . yes
B(1) B(5) 1.761(5) . . yes
B(1) B(6) 1.771(5) . . yes
B(2) B(3) 1.757(6) . . yes
B(2) B(6) 1.765(5) . . yes
B(2) B(9) 1.776(5) . . yes
B(3) B(4) 1.778(5) . . yes
B(3) B(10) 1.760(5) . . yes
B(4) B(5) 1.771(5) . . yes
B(4) B(7) 1.777(5) . . yes
B(4) B(10) 1.752(5) . . yes
B(5) B(6) 1.775(6) . . yes
B(5) B(7) 1.779(6) . . yes
B(5) B(8) 1.768(5) . . yes
B(6) B(8) 1.765(5) . . yes
B(6) B(9) 1.763(5) . . yes
B(7) B(8) 1.775(5) . . yes
B(7) B(10) 1.789(4) . . yes
B(8) B(9) 1.772(5) . . yes
B(11) B(12) 1.772(5) . . yes
B(11) B(13) 1.764(5) . . yes
B(11) B(14) 1.788(6) . . yes
B(11) B(15) 1.777(5) . . yes
B(11) B(16) 1.766(6) . . yes
B(12) B(13) 1.774(6) . . yes
B(12) B(16) 1.758(5) . . yes
B(12) B(17) 1.764(6) . . yes
B(12) B(18) 1.773(5) . . yes
B(13) B(14) 1.791(5) . . yes
B(13) B(18) 1.761(5) . . yes
B(13) B(19) 1.763(6) . . yes
B(14) B(15) 1.765(6) . . yes
B(14) B(19) 1.770(5) . . yes
B(14) B(20) 1.766(6) . . yes
B(15) B(16) 1.786(5) . . yes
B(15) B(20) 1.763(5) . . yes
B(16) B(17) 1.791(5) . . yes
B(17) B(18) 1.759(5) . . yes
B(18) B(19) 1.781(5) . . yes
B(19) B(20) 1.777(5) . . yes

loop_
_geom_contact_atom_site_label_1
_geom_contact_atom_site_label_2
_geom_contact_distance
_geom_contact_site_symmetry_1
_geom_contact_site_symmetry_2
_geom_contact_publ_flag
C(14) B(7) 3.596(5) . 1_545 ?

loop_
_geom_torsion_atom_site_label_1
_geom_torsion_atom_site_label_2
_geom_torsion_atom_site_label_3
_geom_torsion_atom_site_label_4
_geom_torsion
_geom_torsion_site_symmetry_1
_geom_torsion_site_symmetry_2
_geom_torsion_site_symmetry_3
_geom_torsion_site_symmetry_4
_geom_torsion_publ_flag
C(1) C(2) C(3) C(4) 0.6(9) . . . . yes
C(1) C(6) C(5) C(4) -1.2(8) . . . . yes
C(1) C(7) C(8) C(9) -153.3(3) . . . . yes
C(1) C(7) C(8) B(2) 67.2(4) . . . . yes
C(1) C(7) C(8) B(3) -9.1(4) . . . . yes
C(1) C(7) C(8) B(9) 138.9(3) . . . . yes
C(1) C(7) C(8) B(10) -83.7(3) . . . . yes
C(2) C(1) C(6) C(5) 0.7(6) . . . . yes
C(2) C(1) C(7) C(8) -101.9(4) . . . . yes
C(2) C(3) C(4) C(5) -1.1(10) . . . . yes
C(3) C(2) C(1) C(6) -0.4(7) . . . . yes
C(3) C(2) C(1) C(7) -176.4(5) . . . . yes
C(3) C(4) C(5) C(6) 1.4(10) . . . . yes
C(5) C(6) C(1) C(7) 176.6(4) . . . . yes
C(6) C(1) C(7) C(8) 82.2(4) . . . . yes
C(7) C(8) C(9) C(10) 1.3(4) . . . . yes
C(7) C(8) C(9) B(7) 148.6(2) . . . . yes
C(7) C(8) C(9) B(8) -144.5(2) . . . . yes
C(7) C(8) C(9) B(9) -105.6(3) . . . . yes
C(7) C(8) C(9) B(10) 110.5(3) . . . . yes
C(7) C(8) B(2) B(1) -154.8(2) . . . . yes
C(7) C(8) B(2) B(3) -115.7(3) . . . . yes
C(7) C(8) B(2) B(6) 142.4(3) . . . . yes
C(7) C(8) B(2) B(9) 103.6(3) . . . . yes
C(7) C(8) B(3) B(1) 151.3(3) . . . . yes
C(7) C(8) B(3) B(2) 111.8(3) . . . . yes
C(7) C(8) B(3) B(4) -145.7(3) . . . . yes
C(7) C(8) B(3) B(10) -107.5(3) . . . . yes
C(7) C(8) B(9) C(9) 106.9(3) . . . . yes
C(7) C(8) B(9) B(2) -115.3(3) . . . . yes
C(7) C(8) B(9) B(6) -154.0(2) . . . . yes
C(7) C(8) B(9) B(8) 143.5(3) . . . . yes
C(7) C(8) B(10) C(9) -105.4(3) . . . . yes
C(7) C(8) B(10) B(3) 116.8(3) . . . . yes
C(7) C(8) B(10) B(4) 155.9(2) . . . . yes
C(7) C(8) B(10) B(7) -140.8(2) . . . . yes
C(8) C(9) C(10) C(11) 73.7(3) . . . . yes
C(8) C(9) C(10) C(15) -110.4(3) . . . . yes
C(8) C(9) B(7) B(4) 1.1(3) . . . . yes
C(8) C(9) B(7) B(5) 63.2(3) . . . . yes
C(8) C(9) B(7) B(8) 102.5(2) . . . . yes
C(8) C(9) B(7) B(10) -36.9(2) . . . . yes
C(8) C(9) B(8) B(5) -63.6(3) . . . . yes
C(8) C(9) B(8) B(6) -0.7(3) . . . . yes
C(8) C(9) B(8) B(7) -103.3(2) . . . . yes
C(8) C(9) B(8) B(9) 38.4(2) . . . . yes
C(8) C(9) B(9) B(2) -36.5(2) . . . . yes
C(8) C(9) B(9) B(6) -98.9(2) . . . . yes
C(8) C(9) B(9) B(8) -138.0(2) . . . . yes
C(8) C(9) B(10) B(3) 37.1(2) . . . . yes
C(8) C(9) B(10) B(4) 100.7(3) . . . . yes
C(8) C(9) B(10) B(7) 139.4(2) . . . . yes
C(8) B(2) B(1) B(3) 38.7(2) . . . . yes
C(8) B(2) B(1) B(4) 1.1(3) . . . . yes
C(8) B(2) B(1) B(5) -62.4(3) . . . . yes
C(8) B(2) B(1) B(6) -99.8(2) . . . . yes
C(8) B(2) B(3) B(1) -135.5(2) . . . . yes
C(8) B(2) B(3) B(4) -97.7(3) . . . . yes
C(8) B(2) B(3) B(10) -34.9(2) . . . . yes
C(8) B(2) B(6) B(1) 99.3(3) . . . . yes
C(8) B(2) B(6) B(5) 62.4(3) . . . . yes
C(8) B(2) B(6) B(8) -1.1(3) . . . . yes
C(8) B(2) B(6) B(9) -38.8(2) . . . . yes
C(8) B(2) B(9) C(9) 36.8(2) . . . . yes
C(8) B(2) B(9) B(6) 135.7(3) . . . . yes
C(8) B(2) B(9) B(8) 98.4(3) . . . . yes
C(8) B(3) B(1) B(2) -38.9(2) . . . . yes
C(8) B(3) B(1) B(4) 99.1(2) . . . . yes
C(8) B(3) B(1) B(5) 61.9(3) . . . . yes
C(8) B(3) B(1) B(6) -1.9(3) . . . . yes
C(8) B(3) B(2) B(1) 135.5(2) . . . . yes
C(8) B(3) B(2) B(6) 98.2(3) . . . . yes
C(8) B(3) B(2) B(9) 35.1(2) . . . . yes
C(8) B(3) B(4) B(1) -100.1(3) . . . . yes
C(8) B(3) B(4) B(5) -63.4(3) . . . . yes
C(8) B(3) B(4) B(7) 0.2(3) . . . . yes
C(8) B(3) B(4) B(10) 38.0(2) . . . . yes
C(8) B(3) B(10) C(9) -37.2(2) . . . . yes
C(8) B(3) B(10) B(4) -136.3(2) . . . . yes
C(8) B(3) B(10) B(7) -98.8(2) . . . . yes
C(8) B(9) C(9) C(10) -110.7(2) . . . . yes
C(8) B(9) C(9) B(7) 101.3(2) . . . . yes
C(8) B(9) C(9) B(8) 138.0(2) . . . . yes
C(8) B(9) C(9) B(10) 33.1(2) . . . . yes
C(8) B(9) B(2) B(1) -98.2(3) . . . . yes
C(8) B(9) B(2) B(3) -34.9(2) . . . . yes
C(8) B(9) B(2) B(6) -135.7(3) . . . . yes
C(8) B(9) B(6) B(1) 0.6(3) . . . . yes
C(8) B(9) B(6) B(2) 38.1(2) . . . . yes
C(8) B(9) B(6) B(5) -62.5(3) . . . . yes
C(8) B(9) B(6) B(8) -100.0(3) . . . . yes
C(8) B(9) B(8) C(9) -36.7(2) . . . . yes
C(8) B(9) B(8) B(5) 61.1(3) . . . . yes
C(8) B(9) B(8) B(6) 98.7(3) . . . . yes
C(8) B(9) B(8) B(7) -2.7(3) . . . . yes
C(8) B(10) C(9) C(10) 109.4(3) . . . . yes
C(8) B(10) C(9) B(7) -139.4(2) . . . . yes
C(8) B(10) C(9) B(8) -100.8(2) . . . . yes
C(8) B(10) C(9) B(9) -33.5(2) . . . . yes
C(8) B(10) B(3) B(1) 98.7(3) . . . . yes
C(8) B(10) B(3) B(2) 35.0(2) . . . . yes
C(8) B(10) B(3) B(4) 136.3(2) . . . . yes
C(8) B(10) B(4) B(1) -1.3(3) . . . . yes
C(8) B(10) B(4) B(3) -38.4(2) . . . . yes
C(8) B(10) B(4) B(5) 61.4(3) . . . . yes
C(8) B(10) B(4) B(7) 100.1(2) . . . . yes
C(8) B(10) B(7) C(9) 35.9(2) . . . . yes
C(8) B(10) B(7) B(4) -100.3(3) . . . . yes
C(8) B(10) B(7) B(5) -62.3(3) . . . . yes
C(8) B(10) B(7) B(8) 0.2(3) . . . . yes
C(9) C(8) B(2) B(1) 63.4(3) . . . . yes
C(9) C(8) B(2) B(3) 102.5(2) . . . . yes
C(9) C(8) B(2) B(6) 0.7(3) . . . . yes
C(9) C(8) B(2) B(9) -38.2(2) . . . . yes
C(9) C(8) B(3) B(1) -62.6(3) . . . . yes
C(9) C(8) B(3) B(2) -102.0(2) . . . . yes
C(9) C(8) B(3) B(4) 0.4(3) . . . . yes
C(9) C(8) B(3) B(10) 38.6(2) . . . . yes
C(9) C(8) B(9) B(2) 137.8(2) . . . . yes
C(9) C(8) B(9) B(6) 99.0(2) . . . . yes
C(9) C(8) B(9) B(8) 36.5(2) . . . . yes
C(9) C(8) B(10) B(3) -137.8(2) . . . . yes
C(9) C(8) B(10) B(4) -98.6(2) . . . . yes
C(9) C(8) B(10) B(7) -35.4(2) . . . . yes
C(9) C(10) C(11) C(12) 176.9(2) . . . . yes
C(9) C(10) C(15) C(14) -174.8(2) . . . . yes
C(9) B(7) B(4) B(1) 62.1(3) . . . . yes
C(9) B(7) B(4) B(3) -0.8(3) . . . . yes
C(9) B(7) B(4) B(5) 98.8(3) . . . . yes
C(9) B(7) B(4) B(10) -38.0(2) . . . . yes
C(9) B(7) B(5) B(1) -61.8(3) . . . . yes
C(9) B(7) B(5) B(4) -99.1(2) . . . . yes
C(9) B(7) B(5) B(6) 1.9(3) . . . . yes
C(9) B(7) B(5) B(8) 38.9(2) . . . . yes
C(9) B(7) B(8) B(5) -135.0(2) . . . . yes
C(9) B(7) B(8) B(6) -97.6(2) . . . . yes
C(9) B(7) B(8) B(9) -34.2(2) . . . . yes
C(9) B(7) B(10) B(3) 98.4(3) . . . . yes
C(9) B(7) B(10) B(4) 136.2(3) . . . . yes
C(9) B(8) B(5) B(1) 62.6(3) . . . . yes
C(9) B(8) B(5) B(4) -1.4(3) . . . . yes
C(9) B(8) B(5) B(6) 99.6(2) . . . . yes
C(9) B(8) B(5) B(7) -39.0(2) . . . . yes
C(9) B(8) B(6) B(1) -62.5(3) . . . . yes
C(9) B(8) B(6) B(2) 1.1(3) . . . . yes
C(9) B(8) B(6) B(5) -99.2(3) . . . . yes
C(9) B(8) B(6) B(9) 38.9(2) . . . . yes
C(9) B(8) B(7) B(4) 97.7(2) . . . . yes
C(9) B(8) B(7) B(5) 135.0(2) . . . . yes
C(9) B(8) B(7) B(10) 35.8(2) . . . . yes
C(9) B(8) B(9) B(2) -98.1(2) . . . . yes
C(9) B(8) B(9) B(6) -135.4(2) . . . . yes
C(9) B(9) C(8) B(2) -137.8(2) . . . . yes
C(9) B(9) C(8) B(3) -100.9(2) . . . . yes
C(9) B(9) C(8) B(10) -33.6(2) . . . . yes
C(9) B(9) B(2) B(1) -61.4(3) . . . . yes
C(9) B(9) B(2) B(3) 1.9(3) . . . . yes
C(9) B(9) B(2) B(6) -98.9(3) . . . . yes
C(9) B(9) B(6) B(1) 62.1(3) . . . . yes
C(9) B(9) B(6) B(2) 99.6(2) . . . . yes
C(9) B(9) B(6) B(5) -1.0(3) . . . . yes
C(9) B(9) B(6) B(8) -38.5(2) . . . . yes
C(9) B(9) B(8) B(5) 97.8(3) . . . . yes
C(9) B(9) B(8) B(6) 135.4(2) . . . . yes
C(9) B(9) B(8) B(7) 34.0(2) . . . . yes
C(9) B(10) C(8) B(2) 100.7(2) . . . . yes
C(9) B(10) C(8) B(3) 137.8(2) . . . . yes
C(9) B(10) C(8) B(9) 33.4(2) . . . . yes
C(9) B(10) B(3) B(1) 61.5(3) . . . . yes
C(9) B(10) B(3) B(2) -2.3(3) . . . . yes
C(9) B(10) B(3) B(4) 99.1(2) . . . . yes
C(9) B(10) B(4) B(1) -63.6(3) . . . . yes
C(9) B(10) B(4) B(3) -100.6(3) . . . . yes
C(9) B(10) B(4) B(5) -0.8(3) . . . . yes
C(9) B(10) B(4) B(7) 37.8(2) . . . . yes
C(9) B(10) B(7) B(4) -136.2(3) . . . . yes
C(9) B(10) B(7) B(5) -98.2(3) . . . . yes
C(9) B(10) B(7) B(8) -35.7(2) . . . . yes
C(10) C(9) C(8) B(2) 145.9(3) . . . . yes
C(10) C(9) C(8) B(3) -148.2(2) . . . . yes
C(10) C(9) C(8) B(9) 107.0(3) . . . . yes
C(10) C(9) C(8) B(10) -109.2(3) . . . . yes
C(10) C(9) B(7) B(4) 148.1(2) . . . . yes
C(10) C(9) B(7) B(5) -149.7(2) . . . . yes
C(10) C(9) B(7) B(8) -110.5(3) . . . . yes
C(10) C(9) B(7) B(10) 110.2(3) . . . . yes
C(10) C(9) B(8) B(5) 150.6(2) . . . . yes
C(10) C(9) B(8) B(6) -146.5(3) . . . . yes
C(10) C(9) B(8) B(7) 110.9(3) . . . . yes
C(10) C(9) B(8) B(9) -107.4(3) . . . . yes
C(10) C(9) B(9) B(2) -147.2(2) . . . . yes
C(10) C(9) B(9) B(6) 150.4(2) . . . . yes
C(10) C(9) B(9) B(8) 111.3(2) . . . . yes
C(10) C(9) B(10) B(3) 146.5(2) . . . . yes
C(10) C(9) B(10) B(4) -149.8(2) . . . . yes
C(10) C(9) B(10) B(7) -111.2(3) . . . . yes
C(10) C(11) C(12) C(13) -2.4(4) . . . . yes
C(10) C(11) C(12) C(16) -178.7(2) . . . . yes
C(10) C(15) C(14) C(13) -1.8(4) . . . . yes
C(11) C(10) C(9) B(7) -70.2(3) . . . . yes
C(11) C(10) C(9) B(8) -143.9(3) . . . . yes
C(11) C(10) C(9) B(9) 144.2(2) . . . . yes
C(11) C(10) C(9) B(10) 3.6(4) . . . . yes
C(11) C(10) C(15) C(14) 1.2(4) . . . . yes
C(11) C(12) C(13) C(14) 1.7(4) . . . . yes
C(11) C(12) C(16) C(17) -100.3(3) . . . . yes
C(11) C(12) C(16) B(15) 115.6(3) . . . . yes
C(11) C(12) C(16) B(16) 40.5(3) . . . . yes
C(11) C(12) C(16) B(17) -31.6(4) . . . . yes
C(11) C(12) C(16) B(20) -170.7(2) . . . . yes
C(12) C(11) C(10) C(15) 0.9(4) . . . . yes
C(12) C(13) C(14) C(15) 0.3(4) . . . . yes
C(12) C(16) C(17) C(18) -5.2(3) . . . . yes
C(12) C(16) C(17) B(17) 105.4(3) . . . . yes
C(12) C(16) C(17) B(18) 144.5(2) . . . . yes
C(12) C(16) C(17) B(19) -148.7(2) . . . . yes
C(12) C(16) C(17) B(20) -109.6(3) . . . . yes
C(12) C(16) B(15) B(11) -148.5(3) . . . . yes
C(12) C(16) B(15) B(14) 148.3(3) . . . . yes
C(12) C(16) B(15) B(16) -110.1(3) . . . . yes
C(12) C(16) B(15) B(20) 109.7(3) . . . . yes
C(12) C(16) B(16) B(11) 151.8(2) . . . . yes
C(12) C(16) B(16) B(12) -145.1(2) . . . . yes
C(12) C(16) B(16) B(15) 113.0(3) . . . . yes
C(12) C(16) B(16) B(17) -106.5(3) . . . . yes
C(12) C(16) B(17) C(17) -110.4(3) . . . . yes
C(12) C(16) B(17) B(12) 149.6(3) . . . . yes
C(12) C(16) B(17) B(16) 111.6(3) . . . . yes
C(12) C(16) B(17) B(18) -147.5(2) . . . . yes
C(12) C(16) B(20) C(17) 109.1(3) . . . . yes
C(12) C(16) B(20) B(14) -151.1(2) . . . . yes
C(12) C(16) B(20) B(15) -112.5(3) . . . . yes
C(12) C(16) B(20) B(19) 146.0(2) . . . . yes
C(13) C(12) C(16) C(17) 83.5(3) . . . . yes
C(13) C(12) C(16) B(15) -60.6(4) . . . . yes
C(13) C(12) C(16) B(16) -135.7(3) . . . . yes
C(13) C(12) C(16) B(17) 152.2(3) . . . . yes
C(13) C(12) C(16) B(20) 13.2(4) . . . . yes
C(14) C(13) C(12) C(16) 177.9(3) . . . . yes
C(15) C(10) C(9) B(7) 105.6(3) . . . . yes
C(15) C(10) C(9) B(8) 32.0(4) . . . . yes
C(15) C(10) C(9) B(9) -40.0(3) . . . . yes
C(15) C(10) C(9) B(10) 179.4(2) . . . . yes
C(16) C(17) C(18) C(19) 128.2(3) . . . . yes
C(16) C(17) B(17) B(12) 97.7(2) . . . . yes
C(16) C(17) B(17) B(16) 35.9(2) . . . . yes
C(16) C(17) B(17) B(18) 137.4(2) . . . . yes
C(16) C(17) B(18) B(12) 0.7(3) . . . . yes
C(16) C(17) B(18) B(13) 63.5(3) . . . . yes
C(16) C(17) B(18) B(17) -38.8(2) . . . . yes
C(16) C(17) B(18) B(19) 102.4(2) . . . . yes
C(16) C(17) B(19) B(13) -63.6(3) . . . . yes
C(16) C(17) B(19) B(14) -0.1(3) . . . . yes
C(16) C(17) B(19) B(18) -102.4(2) . . . . yes
C(16) C(17) B(19) B(20) 37.9(2) . . . . yes
C(16) C(17) B(20) B(14) -99.6(3) . . . . yes
C(16) C(17) B(20) B(15) -36.6(2) . . . . yes
C(16) C(17) B(20) B(19) -137.8(2) . . . . yes
C(16) B(15) B(11) B(12) 0.8(3) . . . . yes
C(16) B(15) B(11) B(13) -62.9(3) . . . . yes
C(16) B(15) B(11) B(14) -100.5(3) . . . . yes
C(16) B(15) B(11) B(16) 37.8(2) . . . . yes
C(16) B(15) B(14) B(11) 98.4(2) . . . . yes
C(16) B(15) B(14) B(13) 61.6(3) . . . . yes
C(16) B(15) B(14) B(19) -1.1(3) . . . . yes
C(16) B(15) B(14) B(20) -38.2(2) . . . . yes
C(16) B(15) B(16) B(11) -135.9(3) . . . . yes
C(16) B(15) B(16) B(12) -98.5(3) . . . . yes
C(16) B(15) B(16) B(17) -35.4(2) . . . . yes
C(16) B(15) B(20) C(17) 37.2(2) . . . . yes
C(16) B(15) B(20) B(14) 136.2(2) . . . . yes
C(16) B(15) B(20) B(19) 99.3(2) . . . . yes
C(16) B(16) B(11) B(12) 100.3(3) . . . . yes
C(16) B(16) B(11) B(13) 62.9(3) . . . . yes
C(16) B(16) B(11) B(14) -1.1(3) . . . . yes
C(16) B(16) B(11) B(15) -38.1(2) . . . . yes
C(16) B(16) B(12) B(11) -99.0(3) . . . . yes
C(16) B(16) B(12) B(13) -61.7(3) . . . . yes
C(16) B(16) B(12) B(17) 38.8(2) . . . . yes
C(16) B(16) B(12) B(18) 1.2(3) . . . . yes
C(16) B(16) B(15) B(11) 135.9(3) . . . . yes
C(16) B(16) B(15) B(14) 98.3(3) . . . . yes
C(16) B(16) B(15) B(20) 35.0(2) . . . . yes
C(16) B(16) B(17) C(17) -36.7(2) . . . . yes
C(16) B(16) B(17) B(12) -136.1(3) . . . . yes
C(16) B(16) B(17) B(18) -98.4(3) . . . . yes
C(16) B(17) C(17) C(18) 106.9(3) . . . . yes
C(16) B(17) C(17) B(18) -137.4(2) . . . . yes
C(16) B(17) C(17) B(19) -100.3(2) . . . . yes
C(16) B(17) C(17) B(20) -32.2(2) . . . . yes
C(16) B(17) B(12) B(11) 0.7(3) . . . . yes
C(16) B(17) B(12) B(13) 63.8(3) . . . . yes
C(16) B(17) B(12) B(16) -37.2(2) . . . . yes
C(16) B(17) B(12) B(18) 100.7(2) . . . . yes
C(16) B(17) B(16) B(11) 98.2(3) . . . . yes
C(16) B(17) B(16) B(12) 136.1(3) . . . . yes
C(16) B(17) B(16) B(15) 34.8(2) . . . . yes
C(16) B(17) B(18) C(17) 37.4(2) . . . . yes
C(16) B(17) B(18) B(12) -97.6(2) . . . . yes
C(16) B(17) B(18) B(13) -60.2(3) . . . . yes
C(16) B(17) B(18) B(19) 3.0(3) . . . . yes
C(16) B(20) C(17) C(18) -108.5(3) . . . . yes
C(16) B(20) C(17) B(17) 32.7(2) . . . . yes
C(16) B(20) C(17) B(18) 99.8(3) . . . . yes
C(16) B(20) C(17) B(19) 137.8(2) . . . . yes
C(16) B(20) B(14) B(11) -0.4(3) . . . . yes
C(16) B(20) B(14) B(13) -62.5(3) . . . . yes
C(16) B(20) B(14) B(15) 38.1(2) . . . . yes
C(16) B(20) B(14) B(19) -100.7(2) . . . . yes
C(16) B(20) B(15) B(11) -97.2(3) . . . . yes
C(16) B(20) B(15) B(14) -136.2(2) . . . . yes
C(16) B(20) B(15) B(16) -34.7(2) . . . . yes
C(16) B(20) B(19) C(17) -37.6(2) . . . . yes
C(16) B(20) B(19) B(13) 59.9(3) . . . . yes
C(16) B(20) B(19) B(14) 99.1(3) . . . . yes
C(16) B(20) B(19) B(18) -2.8(3) . . . . yes
C(17) C(16) B(15) B(11) 64.2(3) . . . . yes
C(17) C(16) B(15) B(14) 1.0(3) . . . . yes
C(17) C(16) B(15) B(16) 102.6(2) . . . . yes
C(17) C(16) B(15) B(20) -37.6(2) . . . . yes
C(17) C(16) B(16) B(11) -63.9(3) . . . . yes
C(17) C(16) B(16) B(12) -0.8(3) . . . . yes
C(17) C(16) B(16) B(15) -102.7(2) . . . . yes
C(17) C(16) B(16) B(17) 37.8(2) . . . . yes
C(17) C(16) B(17) B(12) -100.0(3) . . . . yes
C(17) C(16) B(17) B(16) -138.0(2) . . . . yes
C(17) C(16) B(17) B(18) -37.1(2) . . . . yes
C(17) C(16) B(20) B(14) 99.8(2) . . . . yes
C(17) C(16) B(20) B(15) 138.4(2) . . . . yes
C(17) C(16) B(20) B(19) 36.9(2) . . . . yes
C(17) C(18) C(19) C(20) -96.0(4) . . . . yes
C(17) C(18) C(19) C(24) 86.5(4) . . . . yes
C(17) B(17) C(16) B(15) 99.8(3) . . . . yes
C(17) B(17) C(16) B(16) 138.0(2) . . . . yes
C(17) B(17) C(16) B(20) 32.1(2) . . . . yes
C(17) B(17) B(12) B(11) -61.0(3) . . . . yes
C(17) B(17) B(12) B(13) 2.1(3) . . . . yes
C(17) B(17) B(12) B(16) -99.0(2) . . . . yes
C(17) B(17) B(12) B(18) 39.0(2) . . . . yes
C(17) B(17) B(16) B(11) 61.5(3) . . . . yes
C(17) B(17) B(16) B(12) 99.4(3) . . . . yes
C(17) B(17) B(16) B(15) -1.9(3) . . . . yes
C(17) B(17) B(18) B(12) -135.0(2) . . . . yes
C(17) B(17) B(18) B(13) -97.5(2) . . . . yes
C(17) B(17) B(18) B(19) -34.3(2) . . . . yes
C(17) B(18) B(12) B(11) 62.3(3) . . . . yes
C(17) B(18) B(12) B(13) 98.9(3) . . . . yes
C(17) B(18) B(12) B(16) -1.2(3) . . . . yes
C(17) B(18) B(12) B(17) -39.4(2) . . . . yes
C(17) B(18) B(13) B(11) -62.8(3) . . . . yes
C(17) B(18) B(13) B(12) -99.8(3) . . . . yes
C(17) B(18) B(13) B(14) 1.2(3) . . . . yes
C(17) B(18) B(13) B(19) 38.4(2) . . . . yes
C(17) B(18) B(17) B(12) 135.0(2) . . . . yes
C(17) B(18) B(17) B(16) 97.8(2) . . . . yes
C(17) B(18) B(19) B(13) -135.6(3) . . . . yes
C(17) B(18) B(19) B(14) -97.9(3) . . . . yes
C(17) B(18) B(19) B(20) -34.9(2) . . . . yes
C(17) B(19) B(13) B(11) 63.1(3) . . . . yes
C(17) B(19) B(13) B(12) -0.6(3) . . . . yes
C(17) B(19) B(13) B(14) 100.2(3) . . . . yes
C(17) B(19) B(13) B(18) -38.3(2) . . . . yes
C(17) B(19) B(14) B(11) -62.6(3) . . . . yes
C(17) B(19) B(14) B(13) -98.8(3) . . . . yes
C(17) B(19) B(14) B(15) 0.7(3) . . . . yes
C(17) B(19) B(14) B(20) 37.7(2) . . . . yes
C(17) B(19) B(18) B(12) 98.1(3) . . . . yes
C(17) B(19) B(18) B(13) 135.6(3) . . . . yes
C(17) B(19) B(18) B(17) 34.7(2) . . . . yes
C(17) B(19) B(20) B(14) -136.7(3) . . . . yes
C(17) B(19) B(20) B(15) -99.8(3) . . . . yes
C(17) B(20) C(16) B(15) -138.4(2) . . . . yes
C(17) B(20) C(16) B(16) -100.1(2) . . . . yes
C(17) B(20) C(16) B(17) -32.0(2) . . . . yes
C(17) B(20) B(14) B(11) 62.7(3) . . . . yes
C(17) B(20) B(14) B(13) 0.6(3) . . . . yes
C(17) B(20) B(14) B(15) 101.2(3) . . . . yes
C(17) B(20) B(14) B(19) -37.6(2) . . . . yes
C(17) B(20) B(15) B(11) -60.0(3) . . . . yes
C(17) B(20) B(15) B(14) -99.0(2) . . . . yes
C(17) B(20) B(15) B(16) 2.6(3) . . . . yes
C(17) B(20) B(19) B(13) 97.5(3) . . . . yes
C(17) B(20) B(19) B(14) 136.7(3) . . . . yes
C(17) B(20) B(19) B(18) 34.8(2) . . . . yes
C(18) C(17) C(16) B(15) 142.9(2) . . . . yes
C(18) C(17) C(16) B(16) -149.7(2) . . . . yes
C(18) C(17) C(16) B(17) -110.6(3) . . . . yes
C(18) C(17) C(16) B(20) 104.4(3) . . . . yes
C(18) C(17) B(17) B(12) -155.5(2) . . . . yes
C(18) C(17) B(17) B(16) 142.7(2) . . . . yes
C(18) C(17) B(17) B(18) -115.7(3) . . . . yes
C(18) C(17) B(18) B(12) 147.7(3) . . . . yes
C(18) C(17) B(18) B(13) -149.4(3) . . . . yes
C(18) C(17) B(18) B(17) 108.2(3) . . . . yes
C(18) C(17) B(18) B(19) -110.6(3) . . . . yes
C(18) C(17) B(19) B(13) 154.5(2) . . . . yes
C(18) C(17) B(19) B(14) -142.0(3) . . . . yes
C(18) C(17) B(19) B(18) 115.7(3) . . . . yes
C(18) C(17) B(19) B(20) -103.9(3) . . . . yes
C(18) C(17) B(20) B(14) 151.9(3) . . . . yes
C(18) C(17) B(20) B(15) -145.2(3) . . . . yes
C(18) C(17) B(20) B(19) 113.7(3) . . . . yes
C(18) C(19) C(20) C(21) -177.3(3) . . . . yes
C(18) C(19) C(24) C(23) 178.1(4) . . . . yes
C(19) C(18) C(17) B(17) 57.7(4) . . . . yes
C(19) C(18) C(17) B(18) -16.4(4) . . . . yes
C(19) C(18) C(17) B(19) -92.8(3) . . . . yes
C(19) C(18) C(17) B(20) -164.4(3) . . . . yes
C(19) C(20) C(21) C(22) -0.3(6) . . . . yes
C(19) C(24) C(23) C(22) -1.4(7) . . . . yes
C(20) C(19) C(24) C(23) 0.6(6) . . . . yes
C(20) C(21) C(22) C(23) -0.6(7) . . . . yes
C(21) C(20) C(19) C(24) 0.3(6) . . . . yes
C(21) C(22) C(23) C(24) 1.5(8) . . . . yes
B(1) B(2) C(8) B(3) -39.1(2) . . . . yes
B(1) B(2) C(8) B(9) 101.7(3) . . . . yes
B(1) B(2) C(8) B(10) -2.0(3) . . . . yes
B(1) B(2) B(3) B(4) 37.8(2) . . . . yes
B(1) B(2) B(3) B(10) 100.6(3) . . . . yes
B(1) B(2) B(6) B(5) -36.9(2) . . . . yes
B(1) B(2) B(6) B(8) -100.4(3) . . . . yes
B(1) B(2) B(6) B(9) -138.1(3) . . . . yes
B(1) B(2) B(9) B(6) 37.5(2) . . . . yes
B(1) B(2) B(9) B(8) 0.1(3) . . . . yes
B(1) B(3) C(8) B(2) 39.4(2) . . . . yes
B(1) B(3) C(8) B(9) 2.3(3) . . . . yes
B(1) B(3) C(8) B(10) -101.2(3) . . . . yes
B(1) B(3) B(2) B(6) -37.2(2) . . . . yes
B(1) B(3) B(2) B(9) -100.4(3) . . . . yes
B(1) B(3) B(4) B(5) 36.7(2) . . . . yes
B(1) B(3) B(4) B(7) 100.3(3) . . . . yes
B(1) B(3) B(4) B(10) 138.0(3) . . . . yes
B(1) B(3) B(10) B(4) -37.6(2) . . . . yes
B(1) B(3) B(10) B(7) -0.1(3) . . . . yes
B(1) B(4) B(3) B(2) -37.8(2) . . . . yes
B(1) B(4) B(3) B(10) -138.0(3) . . . . yes
B(1) B(4) B(5) B(6) 37.9(3) . . . . yes
B(1) B(4) B(5) B(7) 138.7(3) . . . . yes
B(1) B(4) B(5) B(8) 101.1(3) . . . . yes
B(1) B(4) B(7) B(5) -36.8(2) . . . . yes
B(1) B(4) B(7) B(8) 0.5(3) . . . . yes
B(1) B(4) B(7) B(10) 100.1(3) . . . . yes
B(1) B(4) B(10) B(3) 37.0(2) . . . . yes
B(1) B(4) B(10) B(7) -101.4(3) . . . . yes
B(1) B(5) B(4) B(3) -36.6(2) . . . . yes
B(1) B(5) B(4) B(7) -138.7(3) . . . . yes
B(1) B(5) B(4) B(10) -99.7(3) . . . . yes
B(1) B(5) B(6) B(2) 37.1(3) . . . . yes
B(1) B(5) B(6) B(8) 138.7(3) . . . . yes
B(1) B(5) B(6) B(9) 101.1(3) . . . . yes
B(1) B(5) B(7) B(4) 37.4(2) . . . . yes
B(1) B(5) B(7) B(8) -100.6(3) . . . . yes
B(1) B(5) B(7) B(10) -0.2(3) . . . . yes
B(1) B(5) B(8) B(6) -37.0(2) . . . . yes
B(1) B(5) B(8) B(7) 101.6(3) . . . . yes
B(1) B(5) B(8) B(9) 0.4(3) . . . . yes
B(1) B(6) B(2) B(3) 37.1(3) . . . . yes
B(1) B(6) B(2) B(9) 138.1(3) . . . . yes
B(1) B(6) B(5) B(4) -38.1(2) . . . . yes
B(1) B(6) B(5) B(7) -101.6(3) . . . . yes
B(1) B(6) B(5) B(8) -138.7(3) . . . . yes
B(1) B(6) B(8) B(5) 36.7(2) . . . . yes
B(1) B(6) B(8) B(7) -0.6(3) . . . . yes
B(1) B(6) B(8) B(9) -101.4(3) . . . . yes
B(1) B(6) B(9) B(2) -37.6(2) . . . . yes
B(1) B(6) B(9) B(8) 100.6(3) . . . . yes
B(2) C(8) C(9) B(7) -66.9(3) . . . . yes
B(2) C(8) C(9) B(8) 0.0(3) . . . . yes
B(2) C(8) C(9) B(9) 39.0(2) . . . . yes
B(2) C(8) C(9) B(10) -104.9(3) . . . . yes
B(2) C(8) B(3) B(4) 102.5(3) . . . . yes
B(2) C(8) B(3) B(10) 140.6(2) . . . . yes
B(2) C(8) B(9) B(6) -38.8(2) . . . . yes
B(2) C(8) B(9) B(8) -101.3(3) . . . . yes
B(2) C(8) B(10) B(3) -37.0(2) . . . . yes
B(2) C(8) B(10) B(4) 2.1(3) . . . . yes
B(2) C(8) B(10) B(7) 65.4(3) . . . . yes
B(2) B(1) B(3) B(4) -138.0(3) . . . . yes
B(2) B(1) B(3) B(10) -100.9(3) . . . . yes
B(2) B(1) B(4) B(3) 37.4(2) . . . . yes
B(2) B(1) B(4) B(5) -101.2(3) . . . . yes
B(2) B(1) B(4) B(7) -64.1(3) . . . . yes
B(2) B(1) B(4) B(10) 0.1(3) . . . . yes
B(2) B(1) B(5) B(4) 100.6(3) . . . . yes
B(2) B(1) B(5) B(6) -37.1(2) . . . . yes
B(2) B(1) B(5) B(7) 63.4(3) . . . . yes
B(2) B(1) B(5) B(8) -0.3(3) . . . . yes
B(2) B(1) B(6) B(5) 138.4(3) . . . . yes
B(2) B(1) B(6) B(8) 101.6(3) . . . . yes
B(2) B(1) B(6) B(9) 37.8(2) . . . . yes
B(2) B(3) C(8) B(9) -37.1(2) . . . . yes
B(2) B(3) C(8) B(10) -140.6(2) . . . . yes
B(2) B(3) B(1) B(4) 138.0(3) . . . . yes
B(2) B(3) B(1) B(5) 100.8(3) . . . . yes
B(2) B(3) B(1) B(6) 37.0(2) . . . . yes
B(2) B(3) B(4) B(5) -1.1(3) . . . . yes
B(2) B(3) B(4) B(7) 62.4(3) . . . . yes
B(2) B(3) B(4) B(10) 100.2(3) . . . . yes
B(2) B(3) B(10) B(4) -101.3(3) . . . . yes
B(2) B(3) B(10) B(7) -63.8(3) . . . . yes
B(2) B(6) B(1) B(3) -36.9(2) . . . . yes
B(2) B(6) B(1) B(4) -100.6(3) . . . . yes
B(2) B(6) B(1) B(5) -138.4(3) . . . . yes
B(2) B(6) B(5) B(4) -0.9(3) . . . . yes
B(2) B(6) B(5) B(7) -64.5(3) . . . . yes
B(2) B(6) B(5) B(8) -101.6(3) . . . . yes
B(2) B(6) B(8) B(5) 100.3(3) . . . . yes
B(2) B(6) B(8) B(7) 63.0(3) . . . . yes
B(2) B(6) B(8) B(9) -37.8(2) . . . . yes
B(2) B(6) B(9) B(8) 138.1(3) . . . . yes
B(2) B(9) C(8) B(3) 36.9(2) . . . . yes
B(2) B(9) C(8) B(10) 104.2(3) . . . . yes
B(2) B(9) C(9) B(7) 64.8(3) . . . . yes
B(2) B(9) C(9) B(8) 101.5(3) . . . . yes
B(2) B(9) C(9) B(10) -3.4(3) . . . . yes
B(2) B(9) B(6) B(5) -100.7(3) . . . . yes
B(2) B(9) B(6) B(8) -138.1(3) . . . . yes
B(2) B(9) B(8) B(5) -0.3(3) . . . . yes
B(2) B(9) B(8) B(6) 37.3(2) . . . . yes
B(2) B(9) B(8) B(7) -64.1(3) . . . . yes
B(3) C(8) C(9) B(7) -1.0(3) . . . . yes
B(3) C(8) C(9) B(8) 65.9(3) . . . . yes
B(3) C(8) C(9) B(9) 104.8(3) . . . . yes
B(3) C(8) C(9) B(10) -39.0(2) . . . . yes
B(3) C(8) B(2) B(6) -101.9(3) . . . . yes
B(3) C(8) B(2) B(9) -140.8(2) . . . . yes
B(3) C(8) B(9) B(6) -1.8(3) . . . . yes
B(3) C(8) B(9) B(8) -64.3(3) . . . . yes
B(3) C(8) B(10) B(4) 39.1(2) . . . . yes
B(3) C(8) B(10) B(7) 102.4(3) . . . . yes
B(3) B(1) B(2) B(6) 138.5(3) . . . . yes
B(3) B(1) B(2) B(9) 101.2(3) . . . . yes
B(3) B(1) B(4) B(5) -138.5(3) . . . . yes
B(3) B(1) B(4) B(7) -101.5(3) . . . . yes
B(3) B(1) B(4) B(10) -37.2(2) . . . . yes
B(3) B(1) B(5) B(4) 37.3(3) . . . . yes
B(3) B(1) B(5) B(6) -100.4(3) . . . . yes
B(3) B(1) B(5) B(7) 0.1(4) . . . . yes
B(3) B(1) B(5) B(8) -63.5(3) . . . . yes
B(3) B(1) B(6) B(5) 101.5(3) . . . . yes
B(3) B(1) B(6) B(8) 64.6(3) . . . . yes
B(3) B(1) B(6) B(9) 0.8(3) . . . . yes
B(3) B(2) C(8) B(9) 140.8(2) . . . . yes
B(3) B(2) C(8) B(10) 37.1(2) . . . . yes
B(3) B(2) B(1) B(4) -37.6(2) . . . . yes
B(3) B(2) B(1) B(5) -101.1(3) . . . . yes
B(3) B(2) B(1) B(6) -138.5(3) . . . . yes
B(3) B(2) B(6) B(5) 0.2(3) . . . . yes
B(3) B(2) B(6) B(8) -63.3(3) . . . . yes
B(3) B(2) B(6) B(9) -101.0(3) . . . . yes
B(3) B(2) B(9) B(6) 100.8(3) . . . . yes
B(3) B(2) B(9) B(8) 63.5(3) . . . . yes
B(3) B(4) B(1) B(5) 138.5(3) . . . . yes
B(3) B(4) B(1) B(6) 100.6(3) . . . . yes
B(3) B(4) B(5) B(6) 1.3(3) . . . . yes
B(3) B(4) B(5) B(7) 102.0(3) . . . . yes
B(3) B(4) B(5) B(8) 64.5(3) . . . . yes
B(3) B(4) B(7) B(5) -99.6(3) . . . . yes
B(3) B(4) B(7) B(8) -62.4(3) . . . . yes
B(3) B(4) B(7) B(10) 37.3(2) . . . . yes
B(3) B(4) B(10) B(7) -138.4(3) . . . . yes
B(3) B(10) C(8) B(9) -104.4(3) . . . . yes
B(3) B(10) C(9) B(7) -102.3(3) . . . . yes
B(3) B(10) C(9) B(8) -63.7(3) . . . . yes
B(3) B(10) C(9) B(9) 3.6(3) . . . . yes
B(3) B(10) B(4) B(5) 99.8(3) . . . . yes
B(3) B(10) B(4) B(7) 138.4(3) . . . . yes
B(3) B(10) B(7) B(4) -37.8(2) . . . . yes
B(3) B(10) B(7) B(5) 0.1(3) . . . . yes
B(3) B(10) B(7) B(8) 62.7(3) . . . . yes
B(4) B(1) B(2) B(6) 100.8(3) . . . . yes
B(4) B(1) B(2) B(9) 63.6(3) . . . . yes
B(4) B(1) B(3) B(10) 37.2(2) . . . . yes
B(4) B(1) B(5) B(6) -137.7(3) . . . . yes
B(4) B(1) B(5) B(7) -37.2(2) . . . . yes
B(4) B(1) B(5) B(8) -100.9(3) . . . . yes
B(4) B(1) B(6) B(5) 37.8(2) . . . . yes
B(4) B(1) B(6) B(8) 0.9(3) . . . . yes
B(4) B(1) B(6) B(9) -62.9(3) . . . . yes
B(4) B(3) C(8) B(9) 65.4(3) . . . . yes
B(4) B(3) C(8) B(10) -38.1(2) . . . . yes
B(4) B(3) B(1) B(5) -37.2(2) . . . . yes
B(4) B(3) B(1) B(6) -101.0(3) . . . . yes
B(4) B(3) B(2) B(6) 0.6(3) . . . . yes
B(4) B(3) B(2) B(9) -62.6(3) . . . . yes
B(4) B(3) B(10) B(7) 37.5(2) . . . . yes
B(4) B(5) B(1) B(6) 137.7(3) . . . . yes
B(4) B(5) B(6) B(8) 100.7(3) . . . . yes
B(4) B(5) B(6) B(9) 63.0(3) . . . . yes
B(4) B(5) B(7) B(8) -138.0(2) . . . . yes
B(4) B(5) B(7) B(10) -37.5(2) . . . . yes
B(4) B(5) B(8) B(6) -101.0(3) . . . . yes
B(4) B(5) B(8) B(7) 37.6(2) . . . . yes
B(4) B(5) B(8) B(9) -63.6(3) . . . . yes
B(4) B(7) C(9) B(8) -101.4(3) . . . . yes
B(4) B(7) C(9) B(9) -64.9(3) . . . . yes
B(4) B(7) C(9) B(10) 37.9(2) . . . . yes
B(4) B(7) B(5) B(6) 101.1(3) . . . . yes
B(4) B(7) B(5) B(8) 138.0(2) . . . . yes
B(4) B(7) B(8) B(5) -37.3(2) . . . . yes
B(4) B(7) B(8) B(6) 0.1(3) . . . . yes
B(4) B(7) B(8) B(9) 63.5(3) . . . . yes
B(4) B(10) C(8) B(9) -65.2(3) . . . . yes
B(4) B(10) C(9) B(7) -38.7(2) . . . . yes
B(4) B(10) C(9) B(8) -0.1(3) . . . . yes
B(4) B(10) C(9) B(9) 67.3(3) . . . . yes
B(4) B(10) B(7) B(5) 37.9(2) . . . . yes
B(4) B(10) B(7) B(8) 100.5(3) . . . . yes
B(5) B(1) B(2) B(6) 37.4(2) . . . . yes
B(5) B(1) B(2) B(9) 0.1(3) . . . . yes
B(5) B(1) B(3) B(10) 0.0(3) . . . . yes
B(5) B(1) B(4) B(7) 37.1(2) . . . . yes
B(5) B(1) B(4) B(10) 101.3(3) . . . . yes
B(5) B(1) B(6) B(8) -36.9(2) . . . . yes
B(5) B(1) B(6) B(9) -100.7(3) . . . . yes
B(5) B(4) B(1) B(6) -37.9(2) . . . . yes
B(5) B(4) B(3) B(10) -101.3(3) . . . . yes
B(5) B(4) B(7) B(8) 37.3(2) . . . . yes
B(5) B(4) B(7) B(10) 136.9(3) . . . . yes
B(5) B(4) B(10) B(7) -38.6(2) . . . . yes
B(5) B(6) B(2) B(9) 101.2(3) . . . . yes
B(5) B(6) B(8) B(7) -37.3(2) . . . . yes
B(5) B(6) B(8) B(9) -138.1(2) . . . . yes
B(5) B(6) B(9) B(8) 37.5(2) . . . . yes
B(5) B(7) C(9) B(8) -39.3(2) . . . . yes
B(5) B(7) C(9) B(9) -2.7(3) . . . . yes
B(5) B(7) C(9) B(10) 100.1(2) . . . . yes
B(5) B(7) B(4) B(10) -136.9(3) . . . . yes
B(5) B(7) B(8) B(6) 37.4(2) . . . . yes
B(5) B(7) B(8) B(9) 100.8(3) . . . . yes
B(5) B(8) C(9) B(7) 39.6(2) . . . . yes
B(5) B(8) C(9) B(9) -102.0(2) . . . . yes
B(5) B(8) C(9) B(10) 0.9(3) . . . . yes
B(5) B(8) B(6) B(9) 138.1(2) . . . . yes
B(5) B(8) B(7) B(10) -99.2(3) . . . . yes
B(5) B(8) B(9) B(6) -37.6(2) . . . . yes
B(6) B(1) B(2) B(9) -37.3(2) . . . . yes
B(6) B(1) B(3) B(10) -63.9(3) . . . . yes
B(6) B(1) B(4) B(7) -0.9(3) . . . . yes
B(6) B(1) B(4) B(10) 63.4(3) . . . . yes
B(6) B(1) B(5) B(7) 100.5(3) . . . . yes
B(6) B(1) B(5) B(8) 36.9(2) . . . . yes
B(6) B(2) C(8) B(9) 38.9(2) . . . . yes
B(6) B(2) C(8) B(10) -64.8(3) . . . . yes
B(6) B(2) B(3) B(10) 63.4(3) . . . . yes
B(6) B(2) B(9) B(8) -37.3(2) . . . . yes
B(6) B(5) B(4) B(7) -100.8(3) . . . . yes
B(6) B(5) B(4) B(10) -61.8(3) . . . . yes
B(6) B(5) B(7) B(8) -36.9(2) . . . . yes
B(6) B(5) B(7) B(10) 63.5(3) . . . . yes
B(6) B(5) B(8) B(7) 138.6(2) . . . . yes
B(6) B(5) B(8) B(9) 37.4(2) . . . . yes
B(6) B(8) C(9) B(7) 102.6(3) . . . . yes
B(6) B(8) C(9) B(9) -39.1(2) . . . . yes
B(6) B(8) C(9) B(10) 63.8(3) . . . . yes
B(6) B(8) B(5) B(7) -138.6(2) . . . . yes
B(6) B(8) B(7) B(10) -61.8(3) . . . . yes
B(6) B(9) C(8) B(10) 65.4(3) . . . . yes
B(6) B(9) C(9) B(7) 2.4(3) . . . . yes
B(6) B(9) C(9) B(8) 39.1(2) . . . . yes
B(6) B(9) C(9) B(10) -65.8(3) . . . . yes
B(6) B(9) B(8) B(7) -101.4(3) . . . . yes
B(7) C(9) C(8) B(9) -105.8(2) . . . . yes
B(7) C(9) C(8) B(10) 38.1(2) . . . . yes
B(7) C(9) B(8) B(9) 141.7(2) . . . . yes
B(7) C(9) B(9) B(8) -36.7(2) . . . . yes
B(7) B(4) B(3) B(10) -37.7(2) . . . . yes
B(7) B(4) B(5) B(8) -37.6(2) . . . . yes
B(7) B(5) B(4) B(10) 39.0(2) . . . . yes
B(7) B(5) B(6) B(8) 37.1(2) . . . . yes
B(7) B(5) B(6) B(9) -0.6(3) . . . . yes
B(7) B(5) B(8) B(9) -101.2(3) . . . . yes
B(7) B(8) C(9) B(9) -141.7(2) . . . . yes
B(7) B(8) C(9) B(10) -38.7(2) . . . . yes
B(7) B(8) B(6) B(9) 100.7(3) . . . . yes
B(7) B(10) C(8) B(9) -2.0(3) . . . . yes
B(7) B(10) C(9) B(8) 38.6(2) . . . . yes
B(7) B(10) C(9) B(9) 105.9(2) . . . . yes
B(8) C(9) C(8) B(9) -38.9(2) . . . . yes
B(8) C(9) C(8) B(10) 105.0(3) . . . . yes
B(8) C(9) B(7) B(10) -139.3(2) . . . . yes
B(8) B(5) B(4) B(10) 1.4(3) . . . . yes
B(8) B(5) B(6) B(9) -37.6(2) . . . . yes
B(8) B(5) B(7) B(10) 100.5(2) . . . . yes
B(8) B(6) B(2) B(9) 37.7(2) . . . . yes
B(8) B(7) C(9) B(9) 36.6(2) . . . . yes
B(8) B(7) C(9) B(10) 139.3(2) . . . . yes
B(8) B(7) B(4) B(10) -99.6(3) . . . . yes
B(8) B(9) C(8) B(10) 2.9(3) . . . . yes
B(8) B(9) C(9) B(10) -104.9(2) . . . . yes
B(9) C(8) C(9) B(10) -143.9(2) . . . . yes
B(9) C(8) B(3) B(10) 103.5(2) . . . . yes
B(9) C(9) C(8) B(10) 143.9(2) . . . . yes
B(9) C(9) B(7) B(10) -102.8(2) . . . . yes
B(9) B(2) C(8) B(10) -103.6(2) . . . . yes
B(9) B(2) B(3) B(10) 0.2(3) . . . . yes
B(9) B(8) C(9) B(10) 102.9(2) . . . . yes
B(9) B(8) B(7) B(10) 1.6(3) . . . . yes
B(11) B(12) B(13) B(14) 37.6(3) . . . . yes
B(11) B(12) B(13) B(18) 138.9(3) . . . . yes
B(11) B(12) B(13) B(19) 101.0(3) . . . . yes
B(11) B(12) B(16) B(15) -37.3(3) . . . . yes
B(11) B(12) B(16) B(17) -137.8(3) . . . . yes
B(11) B(12) B(17) B(16) 37.9(3) . . . . yes
B(11) B(12) B(17) B(18) -100.0(3) . . . . yes
B(11) B(12) B(18) B(13) -36.6(2) . . . . yes
B(11) B(12) B(18) B(17) 101.7(3) . . . . yes
B(11) B(12) B(18) B(19) 0.7(3) . . . . yes
B(11) B(13) B(12) B(16) -37.4(3) . . . . yes
B(11) B(13) B(12) B(17) -101.9(3) . . . . yes
B(11) B(13) B(12) B(18) -138.9(3) . . . . yes
B(11) B(13) B(14) B(15) 37.2(3) . . . . yes
B(11) B(13) B(14) B(19) 138.9(3) . . . . yes
B(11) B(13) B(14) B(20) 100.2(3) . . . . yes
B(11) B(13) B(18) B(12) 37.0(2) . . . . yes
B(11) B(13) B(18) B(17) -0.3(3) . . . . yes
B(11) B(13) B(18) B(19) -101.2(3) . . . . yes
B(11) B(13) B(19) B(14) -37.1(3) . . . . yes
B(11) B(13) B(19) B(18) 101.5(3) . . . . yes
B(11) B(13) B(19) B(20) 1.6(3) . . . . yes
B(11) B(14) B(13) B(12) -37.5(3) . . . . yes
B(11) B(14) B(13) B(18) -101.3(3) . . . . yes
B(11) B(14) B(13) B(19) -138.9(3) . . . . yes
B(11) B(14) B(15) B(16) 37.1(2) . . . . yes
B(11) B(14) B(15) B(20) 136.5(2) . . . . yes
B(11) B(14) B(19) B(13) 36.2(2) . . . . yes
B(11) B(14) B(19) B(18) -0.9(3) . . . . yes
B(11) B(14) B(19) B(20) -100.3(3) . . . . yes
B(11) B(14) B(20) B(15) -38.6(2) . . . . yes
B(11) B(14) B(20) B(19) 100.3(3) . . . . yes
B(11) B(15) C(16) B(16) -38.4(2) . . . . yes
B(11) B(15) C(16) B(17) -0.4(3) . . . . yes
B(11) B(15) C(16) B(20) 101.9(3) . . . . yes
B(11) B(15) B(14) B(13) -36.8(2) . . . . yes
B(11) B(15) B(14) B(19) -99.4(3) . . . . yes
B(11) B(15) B(14) B(20) -136.5(2) . . . . yes
B(11) B(15) B(16) B(12) 37.4(3) . . . . yes
B(11) B(15) B(16) B(17) 100.5(3) . . . . yes
B(11) B(15) B(20) B(14) 39.0(2) . . . . yes
B(11) B(15) B(20) B(19) 2.1(3) . . . . yes
B(11) B(16) C(16) B(15) 38.8(2) . . . . yes
B(11) B(16) C(16) B(17) -101.7(2) . . . . yes
B(11) B(16) C(16) B(20) 0.9(3) . . . . yes
B(11) B(16) B(12) B(13) 37.2(3) . . . . yes
B(11) B(16) B(12) B(17) 137.8(3) . . . . yes
B(11) B(16) B(12) B(18) 100.2(3) . . . . yes
B(11) B(16) B(15) B(14) -37.6(3) . . . . yes
B(11) B(16) B(15) B(20) -100.9(3) . . . . yes
B(11) B(16) B(17) B(12) -37.9(2) . . . . yes
B(11) B(16) B(17) B(18) -0.2(3) . . . . yes
B(12) B(11) B(13) B(14) -138.2(3) . . . . yes
B(12) B(11) B(13) B(18) -37.0(3) . . . . yes
B(12) B(11) B(13) B(19) -101.5(3) . . . . yes
B(12) B(11) B(14) B(13) 37.6(2) . . . . yes
B(12) B(11) B(14) B(15) -100.6(3) . . . . yes
B(12) B(11) B(14) B(19) 1.3(3) . . . . yes
B(12) B(11) B(14) B(20) -62.1(3) . . . . yes
B(12) B(11) B(15) B(14) 101.3(3) . . . . yes
B(12) B(11) B(15) B(16) -37.0(3) . . . . yes
B(12) B(11) B(15) B(20) 62.6(3) . . . . yes
B(12) B(11) B(16) B(15) 138.5(3) . . . . yes
B(12) B(11) B(16) B(17) 37.5(2) . . . . yes
B(12) B(13) B(11) B(14) 138.2(3) . . . . yes
B(12) B(13) B(11) B(15) 101.2(3) . . . . yes
B(12) B(13) B(11) B(16) 37.2(2) . . . . yes
B(12) B(13) B(14) B(15) -0.3(4) . . . . yes
B(12) B(13) B(14) B(19) 101.4(3) . . . . yes
B(12) B(13) B(14) B(20) 62.7(3) . . . . yes
B(12) B(13) B(18) B(17) -37.3(2) . . . . yes
B(12) B(13) B(18) B(19) -138.2(3) . . . . yes
B(12) B(13) B(19) B(14) -100.8(3) . . . . yes
B(12) B(13) B(19) B(18) 37.7(2) . . . . yes
B(12) B(13) B(19) B(20) -62.2(3) . . . . yes
B(12) B(16) C(16) B(15) 101.9(3) . . . . yes
B(12) B(16) C(16) B(17) -38.6(2) . . . . yes
B(12) B(16) C(16) B(20) 64.0(3) . . . . yes
B(12) B(16) B(11) B(13) -37.5(3) . . . . yes
B(12) B(16) B(11) B(14) -101.5(3) . . . . yes
B(12) B(16) B(11) B(15) -138.5(3) . . . . yes
B(12) B(16) B(15) B(14) -0.2(3) . . . . yes
B(12) B(16) B(15) B(20) -63.5(3) . . . . yes
B(12) B(16) B(17) B(18) 37.7(2) . . . . yes
B(12) B(17) C(16) B(15) -0.2(3) . . . . yes
B(12) B(17) C(16) B(16) 38.0(2) . . . . yes
B(12) B(17) C(16) B(20) -67.9(3) . . . . yes
B(12) B(17) C(17) B(18) -39.7(2) . . . . yes
B(12) B(17) C(17) B(19) -2.6(3) . . . . yes
B(12) B(17) C(17) B(20) 65.4(3) . . . . yes
B(12) B(17) B(16) B(15) -101.3(3) . . . . yes
B(12) B(17) B(18) B(13) 37.4(2) . . . . yes
B(12) B(17) B(18) B(19) 100.7(3) . . . . yes
B(12) B(18) C(17) B(17) 39.5(2) . . . . yes
B(12) B(18) C(17) B(19) -101.7(3) . . . . yes
B(12) B(18) C(17) B(20) -63.8(3) . . . . yes
B(12) B(18) B(13) B(14) 101.1(3) . . . . yes
B(12) B(18) B(13) B(19) 138.2(3) . . . . yes
B(12) B(18) B(17) B(16) -37.2(2) . . . . yes
B(12) B(18) B(19) B(13) -37.5(2) . . . . yes
B(12) B(18) B(19) B(14) 0.2(3) . . . . yes
B(12) B(18) B(19) B(20) 63.2(3) . . . . yes
B(13) B(11) B(12) B(16) 138.1(3) . . . . yes
B(13) B(11) B(12) B(17) 99.7(3) . . . . yes
B(13) B(11) B(12) B(18) 36.5(3) . . . . yes
B(13) B(11) B(14) B(15) -138.2(3) . . . . yes
B(13) B(11) B(14) B(19) -36.3(2) . . . . yes
B(13) B(11) B(14) B(20) -99.7(3) . . . . yes
B(13) B(11) B(15) B(14) 37.6(2) . . . . yes
B(13) B(11) B(15) B(16) -100.7(3) . . . . yes
B(13) B(11) B(15) B(20) -1.2(3) . . . . yes
B(13) B(11) B(16) B(15) 101.0(3) . . . . yes
B(13) B(11) B(16) B(17) 0.0(3) . . . . yes
B(13) B(12) B(11) B(14) -37.8(3) . . . . yes
B(13) B(12) B(11) B(15) -100.7(3) . . . . yes
B(13) B(12) B(11) B(16) -138.1(3) . . . . yes
B(13) B(12) B(16) B(15) 0.0(3) . . . . yes
B(13) B(12) B(16) B(17) -100.5(3) . . . . yes
B(13) B(12) B(17) B(16) 101.0(3) . . . . yes
B(13) B(12) B(17) B(18) -36.9(2) . . . . yes
B(13) B(12) B(18) B(17) 138.3(2) . . . . yes
B(13) B(12) B(18) B(19) 37.3(2) . . . . yes
B(13) B(14) B(11) B(15) 138.2(3) . . . . yes
B(13) B(14) B(11) B(16) 100.7(3) . . . . yes
B(13) B(14) B(15) B(16) 0.3(3) . . . . yes
B(13) B(14) B(15) B(20) 99.8(3) . . . . yes
B(13) B(14) B(19) B(18) -37.1(2) . . . . yes
B(13) B(14) B(19) B(20) -136.5(3) . . . . yes
B(13) B(14) B(20) B(15) -100.6(3) . . . . yes
B(13) B(14) B(20) B(19) 38.2(3) . . . . yes
B(13) B(18) C(17) B(17) 102.4(3) . . . . yes
B(13) B(18) C(17) B(19) -38.8(2) . . . . yes
B(13) B(18) C(17) B(20) -0.9(3) . . . . yes
B(13) B(18) B(12) B(16) -100.1(3) . . . . yes
B(13) B(18) B(12) B(17) -138.3(2) . . . . yes
B(13) B(18) B(17) B(16) 0.3(3) . . . . yes
B(13) B(18) B(19) B(14) 37.7(2) . . . . yes
B(13) B(18) B(19) B(20) 100.7(3) . . . . yes
B(13) B(19) C(17) B(17) 2.1(3) . . . . yes
B(13) B(19) C(17) B(18) 38.7(2) . . . . yes
B(13) B(19) C(17) B(20) -101.6(3) . . . . yes
B(13) B(19) B(14) B(15) 99.5(3) . . . . yes
B(13) B(19) B(14) B(20) 136.5(3) . . . . yes
B(13) B(19) B(18) B(17) -100.9(3) . . . . yes
B(13) B(19) B(20) B(14) -39.2(2) . . . . yes
B(13) B(19) B(20) B(15) -2.3(3) . . . . yes
B(14) B(11) B(12) B(16) 100.4(3) . . . . yes
B(14) B(11) B(12) B(17) 61.9(3) . . . . yes
B(14) B(11) B(12) B(18) -1.2(3) . . . . yes
B(14) B(11) B(13) B(18) 101.2(3) . . . . yes
B(14) B(11) B(13) B(19) 36.8(2) . . . . yes
B(14) B(11) B(15) B(16) -138.3(3) . . . . yes
B(14) B(11) B(15) B(20) -38.7(2) . . . . yes
B(14) B(11) B(16) B(15) 37.0(2) . . . . yes
B(14) B(11) B(16) B(17) -64.0(3) . . . . yes
B(14) B(13) B(11) B(15) -37.0(2) . . . . yes
B(14) B(13) B(11) B(16) -101.0(3) . . . . yes
B(14) B(13) B(12) B(16) 0.2(4) . . . . yes
B(14) B(13) B(12) B(17) -64.3(3) . . . . yes
B(14) B(13) B(12) B(18) -101.3(3) . . . . yes
B(14) B(13) B(18) B(17) 63.8(3) . . . . yes
B(14) B(13) B(18) B(19) -37.1(3) . . . . yes
B(14) B(13) B(19) B(18) 138.5(3) . . . . yes
B(14) B(13) B(19) B(20) 38.6(2) . . . . yes
B(14) B(15) C(16) B(16) -101.6(3) . . . . yes
B(14) B(15) C(16) B(17) -63.6(3) . . . . yes
B(14) B(15) C(16) B(20) 38.7(2) . . . . yes
B(14) B(15) B(11) B(16) 138.3(3) . . . . yes
B(14) B(15) B(16) B(17) 62.9(3) . . . . yes
B(14) B(15) B(20) B(19) -36.9(2) . . . . yes
B(14) B(19) C(17) B(17) 65.6(3) . . . . yes
B(14) B(19) C(17) B(18) 102.3(3) . . . . yes
B(14) B(19) C(17) B(20) -38.0(2) . . . . yes
B(14) B(19) B(13) B(18) -138.5(3) . . . . yes
B(14) B(19) B(18) B(17) -63.2(3) . . . . yes
B(14) B(19) B(20) B(15) 36.9(2) . . . . yes
B(14) B(20) C(16) B(15) -38.6(2) . . . . yes
B(14) B(20) C(16) B(16) -0.3(3) . . . . yes
B(14) B(20) C(16) B(17) 67.7(3) . . . . yes
B(14) B(20) C(17) B(17) -67.0(3) . . . . yes
B(14) B(20) C(17) B(18) 0.2(3) . . . . yes
B(14) B(20) C(17) B(19) 38.2(3) . . . . yes
B(14) B(20) B(15) B(16) 101.5(3) . . . . yes
B(14) B(20) B(19) B(18) -101.9(3) . . . . yes
B(15) C(16) C(17) B(17) -106.5(2) . . . . yes
B(15) C(16) C(17) B(18) -67.4(3) . . . . yes
B(15) C(16) C(17) B(19) -0.6(3) . . . . yes
B(15) C(16) C(17) B(20) 38.5(2) . . . . yes
B(15) C(16) B(16) B(17) 140.5(2) . . . . yes
B(15) C(16) B(17) B(16) -38.2(2) . . . . yes
B(15) C(16) B(17) B(18) 62.7(3) . . . . yes
B(15) C(16) B(20) B(19) -101.4(3) . . . . yes
B(15) B(11) B(12) B(16) 37.4(3) . . . . yes
B(15) B(11) B(12) B(17) -1.0(4) . . . . yes
B(15) B(11) B(12) B(18) -64.1(3) . . . . yes
B(15) B(11) B(13) B(18) 64.2(3) . . . . yes
B(15) B(11) B(13) B(19) -0.3(3) . . . . yes
B(15) B(11) B(14) B(19) 101.9(3) . . . . yes
B(15) B(11) B(14) B(20) 38.5(2) . . . . yes
B(15) B(11) B(16) B(17) -101.0(3) . . . . yes
B(15) B(14) B(11) B(16) -37.5(2) . . . . yes
B(15) B(14) B(13) B(18) -64.2(3) . . . . yes
B(15) B(14) B(13) B(19) -101.7(3) . . . . yes
B(15) B(14) B(19) B(18) 62.5(3) . . . . yes
B(15) B(14) B(19) B(20) -36.9(2) . . . . yes
B(15) B(14) B(20) B(19) 138.8(3) . . . . yes
B(15) B(16) C(16) B(17) -140.5(2) . . . . yes
B(15) B(16) C(16) B(20) -37.9(2) . . . . yes
B(15) B(16) B(12) B(17) 100.5(3) . . . . yes
B(15) B(16) B(12) B(18) 62.9(3) . . . . yes
B(15) B(16) B(17) B(18) -63.6(3) . . . . yes
B(15) B(20) C(16) B(16) 38.3(2) . . . . yes
B(15) B(20) C(16) B(17) 106.3(2) . . . . yes
B(15) B(20) C(17) B(17) -4.0(3) . . . . yes
B(15) B(20) C(17) B(18) 63.2(3) . . . . yes
B(15) B(20) C(17) B(19) 101.2(3) . . . . yes
B(15) B(20) B(14) B(19) -138.8(3) . . . . yes
B(15) B(20) B(19) B(18) -65.0(3) . . . . yes
B(16) C(16) C(17) B(17) -39.0(2) . . . . yes
B(16) C(16) C(17) B(18) 0.1(3) . . . . yes
B(16) C(16) C(17) B(19) 66.9(3) . . . . yes
B(16) C(16) C(17) B(20) 106.0(3) . . . . yes
B(16) C(16) B(15) B(20) -140.2(2) . . . . yes
B(16) C(16) B(17) B(18) 100.9(3) . . . . yes
B(16) C(16) B(20) B(19) -63.1(3) . . . . yes
B(16) B(11) B(12) B(17) -38.4(3) . . . . yes
B(16) B(11) B(12) B(18) -101.6(3) . . . . yes
B(16) B(11) B(13) B(18) 0.2(4) . . . . yes
B(16) B(11) B(13) B(19) -64.2(3) . . . . yes
B(16) B(11) B(14) B(19) 64.4(3) . . . . yes
B(16) B(11) B(14) B(20) 1.0(3) . . . . yes
B(16) B(11) B(15) B(20) 99.6(3) . . . . yes
B(16) B(12) B(13) B(18) 101.5(3) . . . . yes
B(16) B(12) B(13) B(19) 63.6(3) . . . . yes
B(16) B(12) B(17) B(18) -138.0(2) . . . . yes
B(16) B(12) B(18) B(17) 38.2(2) . . . . yes
B(16) B(12) B(18) B(19) -62.8(3) . . . . yes
B(16) B(15) C(16) B(17) 38.0(2) . . . . yes
B(16) B(15) C(16) B(20) 140.2(2) . . . . yes
B(16) B(15) B(14) B(19) -62.4(3) . . . . yes
B(16) B(15) B(14) B(20) -99.5(3) . . . . yes
B(16) B(15) B(20) B(19) 64.7(3) . . . . yes
B(16) B(17) C(16) B(20) -105.9(3) . . . . yes
B(16) B(17) C(17) B(18) -101.5(3) . . . . yes
B(16) B(17) C(17) B(19) -64.4(3) . . . . yes
B(16) B(17) C(17) B(20) 3.6(3) . . . . yes
B(16) B(17) B(12) B(18) 138.0(2) . . . . yes
B(16) B(17) B(18) B(19) 63.5(3) . . . . yes
B(17) C(16) C(17) B(18) 39.1(2) . . . . yes
B(17) C(16) C(17) B(19) 105.9(2) . . . . yes
B(17) C(16) C(17) B(20) 145.0(2) . . . . yes
B(17) C(16) B(15) B(20) -102.3(2) . . . . yes
B(17) C(16) B(20) B(19) 4.9(3) . . . . yes
B(17) C(17) C(16) B(20) -145.0(2) . . . . yes
B(17) C(17) B(18) B(19) 141.2(2) . . . . yes
B(17) C(17) B(19) B(18) -36.7(2) . . . . yes
B(17) C(17) B(19) B(20) 103.6(2) . . . . yes
B(17) C(17) B(20) B(19) -105.1(3) . . . . yes
B(17) B(12) B(13) B(18) 37.0(2) . . . . yes
B(17) B(12) B(13) B(19) -0.9(3) . . . . yes
B(17) B(12) B(18) B(19) -101.1(3) . . . . yes
B(17) B(16) C(16) B(20) 102.6(2) . . . . yes
B(17) B(16) B(12) B(18) -37.6(2) . . . . yes
B(17) B(16) B(15) B(20) -0.4(3) . . . . yes
B(17) B(18) C(17) B(19) -141.2(2) . . . . yes
B(17) B(18) C(17) B(20) -103.3(3) . . . . yes
B(17) B(18) B(13) B(19) 100.9(3) . . . . yes
B(17) B(18) B(19) B(20) -0.2(3) . . . . yes
B(18) C(17) C(16) B(20) -105.9(3) . . . . yes
B(18) C(17) B(19) B(20) 140.3(3) . . . . yes
B(18) C(17) B(20) B(19) -38.0(3) . . . . yes
B(18) B(12) B(13) B(19) -37.9(2) . . . . yes
B(18) B(13) B(14) B(19) 37.5(3) . . . . yes
B(18) B(13) B(14) B(20) -1.2(4) . . . . yes
B(18) B(13) B(19) B(20) -99.9(3) . . . . yes
B(18) B(17) C(16) B(20) -5.0(3) . . . . yes
B(18) B(17) C(17) B(19) 37.1(2) . . . . yes
B(18) B(17) C(17) B(20) 105.2(3) . . . . yes
B(18) B(19) C(17) B(20) -140.3(3) . . . . yes
B(18) B(19) B(14) B(20) 99.4(3) . . . . yes
B(19) C(17) C(16) B(20) -39.1(2) . . . . yes
B(19) B(13) B(14) B(20) -38.7(3) . . . . yes
B(19) B(14) B(15) B(20) 37.1(2) . . . . yes
B(19) B(18) C(17) B(20) 37.9(2) . . . . yes
B(19) B(18) C(17) B(20) 37.9(2) . . . . yes
